data_4103982
loop_
_publ_author_name
'Kosuke Ono'
'Michito Yoshizawa'
'Munetaka Akita'
'Tatsuhisa Kato'
'Yoshihide Tsunobuchi'
'Shin-ichi Ohkoshi'
'Makoto Fujita'

_publ_contact_author_address ' Hongo 7-3-1, Bunkyo-ku, Tokyo 113-8656, Japan'
_publ_contact_author_email mfujita@appchem.t.u-tokyo.ac.jp
_publ_contact_author_name 'Makoto Fujita'
_publ_section_title
;
 Spin Crossover by Encapsulation
;
_journal_name_full 'Journal of the American Chemical Society'
_journal_page_first 2782
_journal_page_last 2783
_journal_paper_doi 10.1021/ja8089894
_journal_volume 131
_journal_year 2009
_chemical_formula_sum 'C114 H224 N46 Ni2 O74 Pd6'
_chemical_formula_weight 4179.21
_chemical_name_systematic
; 
 ? 
;
_space_group_IT_number 14
_symmetry_cell_setting monoclinic
_symmetry_space_group_name_Hall '-P 2ybc'
_symmetry_space_group_name_H-M 'P 1 21/c 1'
_atom_sites_solution_hydrogens geom
_atom_sites_solution_primary direct
_atom_sites_solution_secondary difmap
_audit_creation_method SHELXL-97
_cell_angle_alpha 90.00
_cell_angle_beta 107.203(2)
_cell_angle_gamma 90.00
_cell_formula_units_Z 4
_cell_length_a 18.623(3)
_cell_length_b 36.669(6)
_cell_length_c 26.997(5)
_cell_measurement_reflns_used 9692
_cell_measurement_temperature 80(2)
_cell_measurement_theta_max 27.70
_cell_measurement_theta_min 2.26
_cell_volume 17611(5)
_computing_cell_refinement 'Bruker SMART'
_computing_data_collection 'Bruker SMART'
_computing_data_reduction 'Bruker SHELXTL'
_computing_molecular_graphics 'Bruker XSHELL'
_computing_publication_material 'Bruker SHELXTL'
_computing_structure_refinement 'SHELXL-97 (Sheldrick, 1997)'
_computing_structure_solution 'SHELXS-97 (Sheldrick, 1990)'
_diffrn_ambient_temperature 80(2)
_diffrn_measured_fraction_theta_full 0.923
_diffrn_measured_fraction_theta_max 0.923
_diffrn_measurement_device_type 'Bruker SMART CCD area detector system'
_diffrn_measurement_method omega_scan
_diffrn_radiation_monochromator 'focusing mirror'
_diffrn_radiation_source 'fine-focus rotating anode'
_diffrn_radiation_type MoK\a
_diffrn_radiation_wavelength 0.71073
_diffrn_reflns_av_R_equivalents 0.0437
_diffrn_reflns_av_sigmaI/netI 0.0509
_diffrn_reflns_limit_h_max 25
_diffrn_reflns_limit_h_min -24
_diffrn_reflns_limit_k_max 47
_diffrn_reflns_limit_k_min -47
_diffrn_reflns_limit_l_max 36
_diffrn_reflns_limit_l_min -36
_diffrn_reflns_number 153368
_diffrn_reflns_theta_full 28.91
_diffrn_reflns_theta_max 28.91
_diffrn_reflns_theta_min 1.62
_exptl_absorpt_coefficient_mu 0.910
_exptl_absorpt_correction_T_max 0.9145
_exptl_absorpt_correction_T_min 0.8390
_exptl_absorpt_correction_type empirical
_exptl_absorpt_process_details SADABS
_exptl_crystal_colour 'dark green'
_exptl_crystal_density_diffrn 1.576
_exptl_crystal_density_method 'not measured'
_exptl_crystal_description needle
_exptl_crystal_F_000 8616
_exptl_crystal_size_max 0.20
_exptl_crystal_size_mid 0.10
_exptl_crystal_size_min 0.10
_refine_diff_density_max 1.864
_refine_diff_density_min -0.844
_refine_diff_density_rms 0.115
_refine_ls_extinction_method none
_refine_ls_goodness_of_fit_ref 1.033
_refine_ls_hydrogen_treatment constr
_refine_ls_matrix_type full
_refine_ls_number_parameters 2188
_refine_ls_number_reflns 42820
_refine_ls_number_restraints 0
_refine_ls_restrained_S_all 1.033
_refine_ls_R_factor_all 0.0897
_refine_ls_R_factor_gt 0.0505
_refine_ls_shift/su_max 0.004
_refine_ls_shift/su_mean 0.000
_refine_ls_structure_factor_coef Fsqd
_refine_ls_weighting_details 'calc w=1/[\s^2^(Fo^2^)+(0.0658P)^2^+41.0853P] where P=(Fo^2^+2Fc^2^)/3'
_refine_ls_weighting_scheme calc
_refine_ls_wR_factor_gt 0.1259
_refine_ls_wR_factor_ref 0.1475
_reflns_number_gt 29197
_reflns_number_total 42820
_reflns_threshold_expression >2sigma(I)
_cod_data_source_file ja8089894_si_002.cif
_cod_data_source_block a
_cod_original_cell_volume 17612(5)
_cod_database_code 4103982

loop_
_symmetry_equiv_pos_as_xyz
'x, y, z'
'-x, y+1/2, -z+1/2'
'-x, -y, -z'
'x, -y-1/2, z-1/2'

loop_
_atom_site_label
_atom_site_type_symbol
_atom_site_fract_x
_atom_site_fract_y
_atom_site_fract_z
_atom_site_U_iso_or_equiv
_atom_site_adp_type
_atom_site_occupancy
_atom_site_symmetry_multiplicity
_atom_site_calc_flag
_atom_site_refinement_flags
_atom_site_disorder_assembly
_atom_site_disorder_group
Pd1 Pd 0.985238(17) 0.900484(9) 0.576770(12) 0.02530(7) Uani 1 1 d . . .
Pd2 Pd 0.78214(2) 0.558108(9) 0.508029(13) 0.03173(8) Uani 1 1 d . . .
Pd3 Pd 0.271114(18) 0.817174(9) 0.391541(13) 0.02767(8) Uani 1 1 d . . .
Pd4 Pd 1.118981(18) 0.832855(9) 0.995642(13) 0.02880(8) Uani 1 1 d . . .
Pd5 Pd 0.657448(18) 0.544194(8) 0.886723(13) 0.02711(8) Uani 1 1 d . . .
Pd6 Pd 0.418139(18) 0.885023(9) 0.811408(12) 0.02645(7) Uani 1 1 d . . .
Ni1L Ni 0.70187(4) 0.743065(17) 0.63522(2) 0.03665(14) Uani 1 1 d . . .
Ni1M Ni 0.70743(3) 0.751910(15) 0.76877(2) 0.03010(12) Uani 1 1 d . . .
C1A C 0.9170(2) 0.82699(12) 0.56221(18) 0.0329(10) Uani 1 1 d . . .
H1AA H 0.9683 0.8198 0.5733 0.040 Uiso 1 1 calc R . .
C2A C 0.8628(2) 0.80048(11) 0.55169(17) 0.0301(9) Uani 1 1 d . . .
H2AA H 0.8764 0.7755 0.5558 0.036 Uiso 1 1 calc R . .
C3A C 0.7876(2) 0.81059(11) 0.53497(16) 0.0262(8) Uani 1 1 d . . .
C4A C 0.7709(2) 0.84762(11) 0.53094(17) 0.0296(9) Uani 1 1 d . . .
H4AA H 0.7201 0.8556 0.5208 0.035 Uiso 1 1 calc R . .
C5A C 0.8285(2) 0.87254(11) 0.54177(16) 0.0291(9) Uani 1 1 d . . .
H5AA H 0.8164 0.8978 0.5379 0.035 Uiso 1 1 calc R . .
C6A C 0.6780(3) 0.62182(12) 0.49789(18) 0.0335(10) Uani 1 1 d . . .
H6AA H 0.6399 0.6037 0.4886 0.040 Uiso 1 1 calc R . .
C7A C 0.6570(2) 0.65791(11) 0.49855(17) 0.0299(9) Uani 1 1 d . . .
H7AA H 0.6054 0.6644 0.4895 0.036 Uiso 1 1 calc R . .
C8A C 0.7122(2) 0.68449(11) 0.51252(15) 0.0253(8) Uani 1 1 d . . .
C9A C 0.7867(2) 0.67384(12) 0.52696(18) 0.0310(9) Uani 1 1 d . . .
H9AA H 0.8256 0.6914 0.5383 0.037 Uiso 1 1 calc R . .
C10A C 0.8039(3) 0.63735(12) 0.52474(19) 0.0341(10) Uani 1 1 d . . .
H10A H 0.8552 0.6302 0.5339 0.041 Uiso 1 1 calc R . .
C11A C 0.4352(2) 0.82642(12) 0.43292(18) 0.0331(10) Uani 1 1 d . . .
H11A H 0.4220 0.8515 0.4321 0.040 Uiso 1 1 calc R . .
C12A C 0.5090(2) 0.81657(12) 0.45513(18) 0.0310(9) Uani 1 1 d . . .
H12A H 0.5462 0.8346 0.4685 0.037 Uiso 1 1 calc R . .
C13A C 0.5283(2) 0.77988(11) 0.45784(16) 0.0266(9) Uani 1 1 d . . .
C14A C 0.4727(2) 0.75478(12) 0.43538(17) 0.0307(9) Uani 1 1 d . . .
H14A H 0.4843 0.7295 0.4358 0.037 Uiso 1 1 calc R . .
C15A C 0.4002(3) 0.76668(13) 0.41241(18) 0.0344(10) Uani 1 1 d . . .
H15A H 0.3628 0.7494 0.3961 0.041 Uiso 1 1 calc R . .
C16A C 0.7277(2) 0.78264(11) 0.52053(15) 0.0229(8) Uani 1 1 d . . .
C17A C 0.6922(2) 0.72387(11) 0.50962(15) 0.0252(8) Uani 1 1 d . . .
C18A C 0.6063(2) 0.76834(11) 0.48389(15) 0.0242(8) Uani 1 1 d . . .
C1B C 0.9562(2) 0.82875(12) 0.96314(18) 0.0332(10) Uani 1 1 d . . .
H1BA H 0.9614 0.8545 0.9634 0.040 Uiso 1 1 calc R . .
C2B C 0.8860(2) 0.81368(12) 0.94306(18) 0.0314(9) Uani 1 1 d . . .
H2BA H 0.8434 0.8289 0.9297 0.038 Uiso 1 1 calc R . .
C3B C 0.8779(2) 0.77613(12) 0.94239(16) 0.0282(9) Uani 1 1 d . . .
C4B C 0.9408(2) 0.75510(12) 0.96482(18) 0.0319(9) Uani 1 1 d . . .
H4BA H 0.9368 0.7294 0.9669 0.038 Uiso 1 1 calc R . .
C5B C 1.0094(3) 0.77208(12) 0.98415(18) 0.0330(10) Uani 1 1 d . . .
H5BA H 1.0526 0.7576 0.9993 0.040 Uiso 1 1 calc R . .
C6B C 0.4860(3) 0.81016(12) 0.82766(17) 0.0321(9) Uani 1 1 d . . .
H6BA H 0.4356 0.8022 0.8130 0.039 Uiso 1 1 calc R . .
C7B C 0.5418(2) 0.78440(11) 0.84313(17) 0.0292(9) Uani 1 1 d . . .
H7BA H 0.5300 0.7592 0.8390 0.035 Uiso 1 1 calc R . .
C8B C 0.6154(2) 0.79566(11) 0.86479(16) 0.0260(8) Uani 1 1 d . . .
C9B C 0.6297(3) 0.83282(12) 0.86925(18) 0.0330(10) Uani 1 1 d . . .
H9BA H 0.6797 0.8415 0.8834 0.040 Uiso 1 1 calc R . .
C10B C 0.5715(3) 0.85674(12) 0.85317(18) 0.0349(10) Uani 1 1 d . . .
H10B H 0.5820 0.8821 0.8567 0.042 Uiso 1 1 calc R . .
C11B C 0.7547(3) 0.61116(12) 0.90513(17) 0.0315(9) Uani 1 1 d . . .
H11B H 0.7954 0.5944 0.9118 0.038 Uiso 1 1 calc R . .
C12B C 0.7699(2) 0.64805(11) 0.90652(16) 0.0282(9) Uani 1 1 d . . .
H12B H 0.8202 0.6565 0.9144 0.034 Uiso 1 1 calc R . .
C13B C 0.7106(2) 0.67261(11) 0.89624(16) 0.0274(9) Uani 1 1 d . . .
C14B C 0.6380(3) 0.65921(12) 0.88586(18) 0.0325(10) Uani 1 1 d . . .
H14B H 0.5963 0.6754 0.8787 0.039 Uiso 1 1 calc R . .
C15B C 0.6274(3) 0.62200(12) 0.88609(19) 0.0354(10) Uani 1 1 d . . .
H15B H 0.5778 0.6129 0.8800 0.043 Uiso 1 1 calc R . .
C16B C 0.8023(2) 0.76005(11) 0.91930(16) 0.0255(8) Uani 1 1 d . . .
C17B C 0.6784(2) 0.76952(11) 0.88292(15) 0.0252(8) Uani 1 1 d . . .
C18B C 0.7238(2) 0.71257(11) 0.89735(15) 0.0252(8) Uani 1 1 d . . .
C1C C 0.9054(3) 0.93117(13) 0.65566(18) 0.0353(10) Uani 1 1 d . . .
H1CA H 0.9047 0.9344 0.6195 0.053 Uiso 1 1 calc R . .
H1CB H 0.9176 0.9545 0.6740 0.053 Uiso 1 1 calc R . .
H1CC H 0.8559 0.9229 0.6568 0.053 Uiso 1 1 calc R . .
C2C C 0.9634(2) 0.90342(11) 0.68109(17) 0.0274(9) Uani 1 1 d . . .
C3C C 0.9758(2) 0.89435(12) 0.73275(17) 0.0315(9) Uani 1 1 d . . .
H3CA H 0.9468 0.9057 0.7521 0.038 Uiso 1 1 calc R . .
C4C C 1.0303(2) 0.86877(12) 0.75661(17) 0.0305(9) Uani 1 1 d . . .
C5C C 1.0712(2) 0.85311(12) 0.72688(17) 0.0309(9) Uani 1 1 d . . .
H5CA H 1.1083 0.8353 0.7420 0.037 Uiso 1 1 calc R . .
C6C C 1.0590(2) 0.86289(11) 0.67556(16) 0.0263(8) Uani 1 1 d . . .
C7C C 1.1078(2) 0.84870(13) 0.64491(18) 0.0328(10) Uani 1 1 d . . .
H7CA H 1.0909 0.8587 0.6097 0.049 Uiso 1 1 calc R . .
H7CB H 1.1047 0.8220 0.6433 0.049 Uiso 1 1 calc R . .
H7CC H 1.1600 0.8561 0.6616 0.049 Uiso 1 1 calc R . .
C8C C 1.0618(3) 0.90756(13) 0.93876(19) 0.0425(12) Uani 1 1 d . . .
H8CA H 1.0794 0.8976 0.9740 0.064 Uiso 1 1 calc R . .
H8CB H 1.0099 0.9161 0.9318 0.064 Uiso 1 1 calc R . .
H8CC H 1.0940 0.9280 0.9355 0.064 Uiso 1 1 calc R . .
C9C C 1.0651(2) 0.87855(12) 0.90069(17) 0.0309(9) Uani 1 1 d . . .
C10C C 1.0435(3) 0.88628(12) 0.84819(17) 0.0317(9) Uani 1 1 d . . .
H10C H 1.0259 0.9100 0.8366 0.038 Uiso 1 1 calc R . .
C11C C 1.0471(2) 0.85996(12) 0.81233(16) 0.0295(9) Uani 1 1 d . . .
C12C C 1.0708(3) 0.82537(12) 0.83094(17) 0.0321(10) Uani 1 1 d . . .
H12C H 1.0727 0.8065 0.8073 0.039 Uiso 1 1 calc R . .
C13C C 1.0914(2) 0.81820(12) 0.88320(17) 0.0307(9) Uani 1 1 d . . .
C14C C 1.1202(3) 0.78140(14) 0.90333(19) 0.0426(12) Uani 1 1 d . . .
H14C H 1.1184 0.7652 0.8742 0.064 Uiso 1 1 calc R . .
H14D H 1.0889 0.7714 0.9235 0.064 Uiso 1 1 calc R . .
H14E H 1.1722 0.7835 0.9255 0.064 Uiso 1 1 calc R . .
C1D C 0.8905(3) 0.56783(14) 0.6219(2) 0.0410(11) Uani 1 1 d . . .
H1DA H 0.8921 0.5685 0.5860 0.061 Uiso 1 1 calc R . .
H1DB H 0.9267 0.5498 0.6415 0.061 Uiso 1 1 calc R . .
H1DC H 0.9034 0.5919 0.6378 0.061 Uiso 1 1 calc R . .
C2D C 0.8127(3) 0.55745(12) 0.62276(18) 0.0328(10) Uani 1 1 d . . .
C3D C 0.7960(3) 0.55512(12) 0.66919(18) 0.0324(10) Uani 1 1 d . . .
H3DA H 0.8340 0.5598 0.7008 0.039 Uiso 1 1 calc R . .
C4D C 0.7241(3) 0.54604(11) 0.67012(17) 0.0315(9) Uani 1 1 d . . .
C5D C 0.6714(3) 0.53821(12) 0.62315(18) 0.0344(10) Uani 1 1 d . . .
H5DA H 0.6215 0.5321 0.6223 0.041 Uiso 1 1 calc R . .
C6D C 0.6907(3) 0.53915(12) 0.57718(18) 0.0349(10) Uani 1 1 d . . .
C7D C 0.6367(3) 0.52622(15) 0.5279(2) 0.0474(13) Uani 1 1 d . . .
H7DA H 0.6592 0.5289 0.4995 0.071 Uiso 1 1 calc R . .
H7DB H 0.5905 0.5408 0.5202 0.071 Uiso 1 1 calc R . .
H7DC H 0.6247 0.5005 0.5313 0.071 Uiso 1 1 calc R . .
C8D C 0.8050(3) 0.52475(13) 0.86089(18) 0.0360(10) Uani 1 1 d . . .
H8DA H 0.7846 0.5255 0.8904 0.054 Uiso 1 1 calc R . .
H8DB H 0.8467 0.5421 0.8666 0.054 Uiso 1 1 calc R . .
H8DC H 0.8232 0.5001 0.8573 0.054 Uiso 1 1 calc R . .
C9D C 0.7449(2) 0.53475(11) 0.81262(17) 0.0293(9) Uani 1 1 d . . .
C10D C 0.7608(3) 0.53536(12) 0.76553(18) 0.0317(9) Uani 1 1 d . . .
H10D H 0.8101 0.5296 0.7646 0.038 Uiso 1 1 calc R . .
C11D C 0.7054(3) 0.54430(12) 0.71947(17) 0.0311(9) Uani 1 1 d . . .
C12D C 0.6345(3) 0.55155(12) 0.72349(18) 0.0355(10) Uani 1 1 d . . .
H12D H 0.5948 0.5570 0.6930 0.043 Uiso 1 1 calc R . .
C13D C 0.6200(3) 0.55110(13) 0.77088(19) 0.0348(10) Uani 1 1 d . . .
C14D C 0.5434(3) 0.55975(19) 0.7744(2) 0.0550(15) Uani 1 1 d . . .
H14F H 0.5436 0.5584 0.8107 0.083 Uiso 1 1 calc R . .
H14G H 0.5072 0.5421 0.7538 0.083 Uiso 1 1 calc R . .
H14H H 0.5292 0.5844 0.7611 0.083 Uiso 1 1 calc R . .
C1E C 0.2859(3) 0.76523(13) 0.48739(19) 0.0414(11) Uani 1 1 d . . .
H1EA H 0.2715 0.7639 0.4495 0.062 Uiso 1 1 calc R . .
H1EB H 0.2465 0.7542 0.4998 0.062 Uiso 1 1 calc R . .
H1EC H 0.3333 0.7521 0.5021 0.062 Uiso 1 1 calc R . .
C2E C 0.2959(2) 0.80432(12) 0.50402(17) 0.0301(9) Uani 1 1 d . . .
C3E C 0.3154(2) 0.81218(12) 0.55626(17) 0.0313(9) Uani 1 1 d . . .
H3EA H 0.3210 0.7930 0.5807 0.038 Uiso 1 1 calc R . .
C4E C 0.3268(2) 0.84801(12) 0.57322(17) 0.0301(9) Uani 1 1 d . . .
C5E C 0.3154(3) 0.87494(12) 0.53578(17) 0.0346(10) Uani 1 1 d . . .
H5EA H 0.3218 0.8998 0.5461 0.042 Uiso 1 1 calc R . .
C6E C 0.2951(3) 0.86629(12) 0.48383(17) 0.0336(10) Uani 1 1 d . . .
C7E C 0.2817(4) 0.89545(14) 0.4437(2) 0.0505(14) Uani 1 1 d . . .
H7EA H 0.2674 0.8843 0.4091 0.076 Uiso 1 1 calc R . .
H7EB H 0.3278 0.9097 0.4486 0.076 Uiso 1 1 calc R . .
H7EC H 0.2412 0.9115 0.4468 0.076 Uiso 1 1 calc R . .
C8E C 0.2903(3) 0.83292(14) 0.74732(18) 0.0369(10) Uani 1 1 d . . .
H8EA H 0.3123 0.8417 0.7829 0.055 Uiso 1 1 calc R . .
H8EB H 0.2926 0.8062 0.7469 0.055 Uiso 1 1 calc R . .
H8EC H 0.2377 0.8408 0.7345 0.055 Uiso 1 1 calc R . .
C9E C 0.3330(2) 0.84816(11) 0.71340(16) 0.0272(9) Uani 1 1 d . . .
C10E C 0.3126(2) 0.84008(12) 0.66096(17) 0.0293(9) Uani 1 1 d . . .
H10E H 0.2735 0.8230 0.6468 0.035 Uiso 1 1 calc R . .
C11E C 0.3489(2) 0.85680(12) 0.62913(17) 0.0293(9) Uani 1 1 d . . .
C12E C 0.4065(2) 0.88090(11) 0.65128(17) 0.0292(9) Uani 1 1 d . . .
H12E H 0.4322 0.8927 0.6301 0.035 Uiso 1 1 calc R . .
C13E C 0.4271(2) 0.88793(11) 0.70372(17) 0.0272(9) Uani 1 1 d . . .
C14E C 0.4888(3) 0.91400(13) 0.72869(18) 0.0363(10) Uani 1 1 d . . .
H14I H 0.5100 0.9240 0.7024 0.054 Uiso 1 1 calc R . .
H14J H 0.5282 0.9012 0.7552 0.054 Uiso 1 1 calc R . .
H14K H 0.4687 0.9339 0.7449 0.054 Uiso 1 1 calc R . .
C1F C 1.0393(3) 0.93553(16) 0.5000(2) 0.0476(13) Uani 1 1 d . . .
H1FA H 1.0293 0.9503 0.4680 0.057 Uiso 1 1 calc R . .
H1FB H 1.0777 0.9169 0.4996 0.057 Uiso 1 1 calc R . .
C2F C 1.0671(3) 0.95964(14) 0.54694(19) 0.0444(12) Uani 1 1 d . . .
H2FA H 1.1174 0.9695 0.5490 0.053 Uiso 1 1 calc R . .
H2FB H 1.0322 0.9803 0.5449 0.053 Uiso 1 1 calc R . .
C1G C 0.8384(4) 0.53061(18) 0.4257(3) 0.0659(18) Uani 1 1 d . . .
H1GA H 0.8255 0.5268 0.3878 0.079 Uiso 1 1 calc R . .
H1GB H 0.8934 0.5344 0.4393 0.079 Uiso 1 1 calc R . .
C2G C 0.8171(5) 0.49910(17) 0.4498(3) 0.072(2) Uani 1 1 d . . .
H2GA H 0.8514 0.4786 0.4489 0.086 Uiso 1 1 calc R . .
H2GB H 0.7654 0.4917 0.4301 0.086 Uiso 1 1 calc R . .
C1H C 0.1790(3) 0.81515(15) 0.28391(19) 0.0406(11) Uani 1 1 d . . .
H1HA H 0.1614 0.7998 0.2525 0.049 Uiso 1 1 calc R . .
H1HB H 0.1822 0.8407 0.2730 0.049 Uiso 1 1 calc R . .
C2H C 0.1257(3) 0.81221(15) 0.31618(19) 0.0402(11) Uani 1 1 d . . .
H2HA H 0.0770 0.8237 0.2979 0.048 Uiso 1 1 calc R . .
H2HB H 0.1166 0.7863 0.3226 0.048 Uiso 1 1 calc R . .
C1I C 1.2248(3) 0.8419(2) 1.0967(2) 0.0655(18) Uani 1 1 d . . .
H1IA H 1.2140 0.8668 1.1068 0.079 Uiso 1 1 calc R . .
H1IB H 1.2542 0.8289 1.1283 0.079 Uiso 1 1 calc R . .
C2I C 1.2690(4) 0.8442(2) 1.0595(3) 0.082(2) Uani 1 1 d . . .
H2IA H 1.3109 0.8616 1.0724 0.098 Uiso 1 1 calc R . .
H2IB H 1.2907 0.8200 1.0561 0.098 Uiso 1 1 calc R . .
C1J C 0.3824(3) 0.93055(15) 0.8883(2) 0.0478(13) Uani 1 1 d . . .
H1JA H 0.4019 0.9475 0.9177 0.057 Uiso 1 1 calc R . .
H1JB H 0.3391 0.9172 0.8935 0.057 Uiso 1 1 calc R . .
C2J C 0.3587(3) 0.95123(13) 0.8383(2) 0.0428(12) Uani 1 1 d . . .
H2JA H 0.3147 0.9668 0.8369 0.051 Uiso 1 1 calc R . .
H2JB H 0.4002 0.9671 0.8351 0.051 Uiso 1 1 calc R . .
C1K C 0.6045(3) 0.50782(14) 0.9643(2) 0.0472(13) Uani 1 1 d . . .
H1KA H 0.5496 0.5116 0.9502 0.057 Uiso 1 1 calc R . .
H1KB H 0.6163 0.5010 1.0013 0.057 Uiso 1 1 calc R . .
C2K C 0.6299(3) 0.47786(13) 0.9343(2) 0.0460(13) Uani 1 1 d . . .
H2KA H 0.6829 0.4712 0.9519 0.055 Uiso 1 1 calc R . .
H2KB H 0.5984 0.4559 0.9323 0.055 Uiso 1 1 calc R . .
C1L C 0.8643(4) 0.65919(17) 0.6774(3) 0.0628(17) Uani 1 1 d . . .
H1LA H 0.9049 0.6772 0.6859 0.094 Uiso 1 1 calc R . .
H1LB H 0.8697 0.6433 0.6495 0.094 Uiso 1 1 calc R . .
H1LC H 0.8667 0.6445 0.7081 0.094 Uiso 1 1 calc R . .
C2L C 0.7900(3) 0.67845(15) 0.6598(2) 0.0467(13) Uani 1 1 d . . .
C3L C 0.7249(4) 0.65673(15) 0.6455(2) 0.0512(14) Uani 1 1 d . . .
H3LA H 0.7310 0.6311 0.6505 0.061 Uiso 1 1 calc R . .
C4L C 0.6540(3) 0.66965(15) 0.6250(2) 0.0478(13) Uani 1 1 d . . .
C5L C 0.5880(4) 0.64443(17) 0.6114(3) 0.0675(18) Uani 1 1 d . . .
H5LA H 0.5418 0.6585 0.5966 0.101 Uiso 1 1 calc R . .
H5LB H 0.5850 0.6318 0.6427 0.101 Uiso 1 1 calc R . .
H5LC H 0.5938 0.6265 0.5859 0.101 Uiso 1 1 calc R . .
C6L C 0.5330(3) 0.82079(17) 0.5875(2) 0.0550(14) Uani 1 1 d . . .
H6LA H 0.4968 0.8007 0.5783 0.082 Uiso 1 1 calc R . .
H6LB H 0.5298 0.8355 0.5565 0.082 Uiso 1 1 calc R . .
H6LC H 0.5216 0.8361 0.6139 0.082 Uiso 1 1 calc R . .
C7L C 0.6111(3) 0.80558(14) 0.60843(19) 0.0417(12) Uani 1 1 d . . .
C8L C 0.6715(3) 0.82846(14) 0.6242(2) 0.0471(13) Uani 1 1 d . . .
H8LA H 0.6625 0.8538 0.6183 0.057 Uiso 1 1 calc R . .
C9L C 0.7460(3) 0.81740(14) 0.6485(2) 0.0432(12) Uani 1 1 d . . .
C10L C 0.8040(4) 0.84648(16) 0.6688(2) 0.0563(15) Uani 1 1 d . . .
H10F H 0.8530 0.8351 0.6846 0.084 Uiso 1 1 calc R . .
H10G H 0.7899 0.8611 0.6947 0.084 Uiso 1 1 calc R . .
H10H H 0.8070 0.8622 0.6401 0.084 Uiso 1 1 calc R . .
C11L C 0.8422(3) 0.77308(16) 0.6832(2) 0.0511(13) Uani 1 1 d . . .
H11C H 0.8482 0.7742 0.7208 0.061 Uiso 1 1 calc R . .
H11D H 0.8784 0.7902 0.6753 0.061 Uiso 1 1 calc R . .
C12L C 0.8564(3) 0.73497(16) 0.6679(2) 0.0538(14) Uani 1 1 d . . .
H12F H 0.8733 0.7356 0.6364 0.065 Uiso 1 1 calc R . .
H12G H 0.8965 0.7235 0.6962 0.065 Uiso 1 1 calc R . .
C1M C 0.7270(4) 0.63681(14) 0.7745(2) 0.0514(14) Uani 1 1 d . . .
H1MA H 0.6723 0.6341 0.7607 0.077 Uiso 1 1 calc R . .
H1MB H 0.7444 0.6253 0.8088 0.077 Uiso 1 1 calc R . .
H1MC H 0.7511 0.6251 0.7510 0.077 Uiso 1 1 calc R . .
C2M C 0.7470(3) 0.67684(13) 0.77934(18) 0.0389(11) Uani 1 1 d . . .
C3M C 0.8234(3) 0.68579(14) 0.7984(2) 0.0439(12) Uani 1 1 d . . .
H3MA H 0.8587 0.6664 0.8056 0.053 Uiso 1 1 calc R . .
C4M C 0.8506(3) 0.72041(15) 0.80742(19) 0.0417(12) Uani 1 1 d . . .
C5M C 0.9343(3) 0.72710(18) 0.8282(2) 0.0562(15) Uani 1 1 d . . .
H5MA H 0.9438 0.7534 0.8325 0.084 Uiso 1 1 calc R . .
H5MB H 0.9593 0.7174 0.8037 0.084 Uiso 1 1 calc R . .
H5MC H 0.9542 0.7149 0.8618 0.084 Uiso 1 1 calc R . .
C6M C 0.7013(3) 0.86550(14) 0.7666(2) 0.0516(14) Uani 1 1 d . . .
H6MA H 0.7558 0.8651 0.7832 0.077 Uiso 1 1 calc R . .
H6MB H 0.6767 0.8782 0.7891 0.077 Uiso 1 1 calc R . .
H6MC H 0.6903 0.8782 0.7332 0.077 Uiso 1 1 calc R . .
C7M C 0.6725(3) 0.82711(13) 0.75788(19) 0.0366(10) Uani 1 1 d . . .
C8M C 0.5981(3) 0.82046(13) 0.73540(19) 0.0387(11) Uani 1 1 d . . .
H8MA H 0.5655 0.8409 0.7259 0.046 Uiso 1 1 calc R . .
C9M C 0.5656(3) 0.78539(13) 0.72510(18) 0.0348(10) Uani 1 1 d . . .
C10M C 0.4822(3) 0.78365(16) 0.6982(2) 0.0475(13) Uani 1 1 d . . .
H10I H 0.4662 0.7581 0.6936 0.071 Uiso 1 1 calc R . .
H10J H 0.4712 0.7955 0.6642 0.071 Uiso 1 1 calc R . .
H10K H 0.4552 0.7962 0.7193 0.071 Uiso 1 1 calc R . .
C11M C 0.5682(3) 0.72055(15) 0.7208(2) 0.0528(14) Uani 1 1 d . . .
H11E H 0.5618 0.7170 0.6834 0.063 Uiso 1 1 calc R . .
H11F H 0.5178 0.7203 0.7261 0.063 Uiso 1 1 calc R . .
C12M C 0.6148(3) 0.69081(15) 0.7512(2) 0.0482(13) Uani 1 1 d . . .
H12H H 0.5990 0.6856 0.7824 0.058 Uiso 1 1 calc R . .
H12I H 0.6080 0.6683 0.7300 0.058 Uiso 1 1 calc R . .
N1A N 0.90092(19) 0.86278(9) 0.55756(13) 0.0258(7) Uani 1 1 d . . .
N2A N 0.7500(2) 0.61134(10) 0.50986(14) 0.0295(8) Uani 1 1 d . . .
N3A N 0.38106(19) 0.80183(10) 0.41236(14) 0.0300(8) Uani 1 1 d . . .
N4A N 0.74844(19) 0.74780(9) 0.52629(13) 0.0265(7) Uani 1 1 d . . .
N5A N 0.61998(19) 0.73234(9) 0.48786(14) 0.0269(7) Uani 1 1 d . . .
N6A N 0.65751(19) 0.79455(9) 0.49947(13) 0.0254(7) Uani 1 1 d . . .
N1B N 1.0173(2) 0.80826(10) 0.98234(14) 0.0299(8) Uani 1 1 d . . .
N2B N 0.4999(2) 0.84602(10) 0.83250(13) 0.0280(7) Uani 1 1 d . . .
N3B N 0.6845(2) 0.59810(9) 0.89462(14) 0.0288(8) Uani 1 1 d . . .
N4B N 0.74630(19) 0.78398(9) 0.90238(14) 0.0271(7) Uani 1 1 d . . .
N5B N 0.66348(19) 0.73385(9) 0.87990(13) 0.0260(7) Uani 1 1 d . . .
N6B N 0.79448(19) 0.72389(9) 0.91714(14) 0.0267(7) Uani 1 1 d . . .
N1C N 1.00504(18) 0.88742(9) 0.65327(13) 0.0243(7) Uani 1 1 d . . .
N2C N 1.08931(19) 0.84500(10) 0.91784(13) 0.0283(8) Uani 1 1 d . . .
N1D N 0.7602(2) 0.54982(9) 0.57721(14) 0.0303(8) Uani 1 1 d . . .
N2D N 0.6755(2) 0.54305(9) 0.81502(14) 0.0281(7) Uani 1 1 d . . .
N1E N 0.28691(19) 0.83105(10) 0.46825(13) 0.0279(7) Uani 1 1 d . . .
N2E N 0.39035(19) 0.87137(9) 0.73432(13) 0.0254(7) Uani 1 1 d . . .
N1F N 0.9694(2) 0.91760(11) 0.50263(14) 0.0354(9) Uani 1 1 d . . .
H1FC H 0.9584 0.8980 0.4803 0.042 Uiso 1 1 calc R . .
H1FD H 0.9299 0.9338 0.4932 0.042 Uiso 1 1 calc R . .
N2F N 1.0711(2) 0.93671(11) 0.59320(15) 0.0356(9) Uani 1 1 d . . .
H2FC H 1.0687 0.9514 0.6203 0.043 Uiso 1 1 calc R . .
H2FD H 1.1162 0.9244 0.6031 0.043 Uiso 1 1 calc R . .
N1G N 0.7986(3) 0.56317(12) 0.43656(16) 0.0455(10) Uani 1 1 d . . .
H1GC H 0.7530 0.5655 0.4115 0.055 Uiso 1 1 calc R . .
H1GD H 0.8265 0.5838 0.4358 0.055 Uiso 1 1 calc R . .
N2G N 0.8202(3) 0.50672(12) 0.50379(17) 0.0501(11) Uani 1 1 d . . .
H2GC H 0.8688 0.5046 0.5249 0.060 Uiso 1 1 calc R . .
H2GD H 0.7908 0.4902 0.5147 0.060 Uiso 1 1 calc R . .
N1H N 0.2531(2) 0.80247(11) 0.31657(14) 0.0354(9) Uani 1 1 d . . .
H1HC H 0.2901 0.8123 0.3044 0.042 Uiso 1 1 calc R . .
H1HD H 0.2556 0.7775 0.3144 0.042 Uiso 1 1 calc R . .
N2H N 0.1612(2) 0.83134(11) 0.36628(15) 0.0366(9) Uani 1 1 d . . .
H2HC H 0.1376 0.8248 0.3904 0.044 Uiso 1 1 calc R . .
H2HD H 0.1567 0.8562 0.3616 0.044 Uiso 1 1 calc R . .
N1I N 1.1526(2) 0.82216(12) 1.07302(15) 0.0417(10) Uani 1 1 d . . .
H1IC H 1.1166 0.8299 1.0878 0.050 Uiso 1 1 calc R . .
H1ID H 1.1594 0.7975 1.0786 0.050 Uiso 1 1 calc R . .
N2I N 1.2210(2) 0.85605(13) 1.00922(16) 0.0439(10) Uani 1 1 d . . .
H2IC H 1.2420 0.8494 0.9837 0.053 Uiso 1 1 calc R . .
H2ID H 1.2164 0.8810 1.0088 0.053 Uiso 1 1 calc R . .
N1J N 0.4423(2) 0.90450(11) 0.88519(15) 0.0390(9) Uani 1 1 d . . .
H1JC H 0.4449 0.8855 0.9079 0.047 Uiso 1 1 calc R . .
H1JD H 0.4881 0.9161 0.8942 0.047 Uiso 1 1 calc R . .
N2J N 0.3391(2) 0.92426(10) 0.79584(15) 0.0334(8) Uani 1 1 d . . .
H2JC H 0.3369 0.9354 0.7649 0.040 Uiso 1 1 calc R . .
H2JD H 0.2928 0.9142 0.7931 0.040 Uiso 1 1 calc R . .
N1K N 0.6451(2) 0.54151(11) 0.95872(16) 0.0384(9) Uani 1 1 d . . .
H1KC H 0.6916 0.5417 0.9831 0.046 Uiso 1 1 calc R . .
H1KD H 0.6187 0.5615 0.9643 0.046 Uiso 1 1 calc R . .
N2K N 0.6223(2) 0.49188(10) 0.88178(16) 0.0343(9) Uani 1 1 d . . .
H2KC H 0.5729 0.4905 0.8618 0.041 Uiso 1 1 calc R . .
H2KD H 0.6507 0.4780 0.8663 0.041 Uiso 1 1 calc R . .
N1L N 0.7876(3) 0.71381(12) 0.65780(16) 0.0421(10) Uani 1 1 d . . .
N2L N 0.7657(2) 0.78290(11) 0.65373(16) 0.0398(9) Uani 1 1 d . . .
N1M N 0.6939(2) 0.70171(11) 0.76657(15) 0.0364(9) Uani 1 1 d . . .
N2M N 0.6052(2) 0.75569(10) 0.73789(15) 0.0337(8) Uani 1 1 d . . .
O1L O 0.6368(2) 0.70370(10) 0.61627(14) 0.0471(9) Uani 1 1 d . . .
O2L O 0.6155(2) 0.77039(9) 0.61060(14) 0.0446(8) Uani 1 1 d . . .
O1M O 0.81020(18) 0.74966(9) 0.79972(13) 0.0403(8) Uani 1 1 d . . .
O2M O 0.72355(18) 0.80201(9) 0.77322(13) 0.0388(8) Uani 1 1 d . . .
N100 N 0.2584(2) 0.93561(11) 0.66317(17) 0.0401(10) Uani 1 1 d . A 1
O100 O 0.31588(18) 0.95283(9) 0.68989(14) 0.0418(8) Uani 1 1 d . A 1
O101 O 0.2425(2) 0.93563(12) 0.61523(15) 0.0562(10) Uani 1 1 d . A 1
O102 O 0.2190(2) 0.91956(12) 0.68551(16) 0.0601(11) Uani 1 1 d . A 1
N110 N 0.1481(3) 0.96790(14) 0.8611(3) 0.0647(14) Uani 1 1 d . B 2
O110 O 0.2120(3) 0.95992(17) 0.8890(3) 0.104(2) Uani 1 1 d . B 2
O111 O 0.1278(4) 0.96170(17) 0.8136(2) 0.0962(17) Uani 1 1 d . B 2
O112 O 0.1030(3) 0.98177(12) 0.88123(19) 0.0678(12) Uani 1 1 d . B 2
N120 N 0.0723(4) 0.73755(15) 0.1948(3) 0.0688(15) Uani 1 1 d . C 3
O120 O 0.0390(3) 0.74224(17) 0.2275(2) 0.0989(18) Uani 1 1 d . C 3
O121 O 0.1421(3) 0.73306(13) 0.2085(2) 0.0762(14) Uani 1 1 d . C 3
O122 O 0.0377(4) 0.73595(15) 0.1467(2) 0.102(2) Uani 1 1 d . C 3
N130 N 0.0034(3) 0.56813(16) 0.5427(2) 0.0594(13) Uani 1 1 d . D 4
O130 O -0.0481(2) 0.58837(13) 0.51785(18) 0.0666(12) Uani 1 1 d . D 4
O131 O 0.0640(3) 0.58129(14) 0.56953(18) 0.0732(13) Uani 1 1 d . D 4
O132 O -0.0050(3) 0.53398(16) 0.5426(2) 0.0939(17) Uani 1 1 d . D 4
N140 N 0.8383(3) 0.98365(15) 0.5229(2) 0.0564(12) Uani 1 1 d . E 5
O140 O 0.7882(3) 1.00400(19) 0.5254(3) 0.121(2) Uani 1 1 d . E 5
O141 O 0.8257(2) 0.95854(13) 0.49046(17) 0.0656(12) Uani 1 1 d . E 5
O142 O 0.9020(3) 0.98962(13) 0.55077(18) 0.0708(13) Uani 1 1 d . E 5
N150 N 0.9543(3) 0.89947(15) 0.2963(2) 0.0613(13) Uani 1 1 d . F 6
O150 O 0.9118(4) 0.91051(17) 0.3201(3) 0.107(2) Uani 1 1 d . F 6
O151 O 0.9899(3) 0.87155(15) 0.3110(2) 0.0923(17) Uani 1 1 d . F 6
O152 O 0.9580(3) 0.91604(13) 0.25628(18) 0.0730(13) Uani 1 1 d . F 6
N160 N 0.0891(3) 0.81770(17) 0.4833(2) 0.0661(14) Uani 1 1 d . G 7
O160 O 0.0525(5) 0.8240(2) 0.5122(2) 0.131(3) Uani 1 1 d . G 7
O161 O 0.1352(4) 0.79436(19) 0.4938(4) 0.142(3) Uani 1 1 d . G 7
O162 O 0.0751(4) 0.8296(3) 0.4408(3) 0.171(4) Uani 1 1 d . G 7
N170 N 0.4479(9) 0.9169(3) 1.0179(4) 0.137(4) Uani 1 1 d . . 8
O170 O 0.5052(5) 0.5936(3) 0.5069(4) 0.161(4) Uani 1 1 d . . 8
O171 O 0.3966(6) 0.6058(4) 0.5105(5) 0.191(5) Uani 1 1 d . . 8
O172 O 0.4313(12) 0.5550(3) 0.5333(5) 0.320(11) Uani 1 1 d . . 8
N180 N 0.4337(4) 0.8402(2) 0.3083(3) 0.091(2) Uani 1 1 d . H 9
O180 O 0.4589(4) 0.8690(3) 0.3299(5) 0.229(6) Uani 1 1 d . H 9
O181 O 0.3663(3) 0.84194(17) 0.2812(2) 0.0942(18) Uani 1 1 d . H 9
O182 O 0.4671(3) 0.8102(2) 0.3179(2) 0.105(2) Uani 1 1 d . H 9
N190 N 0.5146(3) 0.91158(15) 0.4997(3) 0.0667(15) Uani 1 1 d . I 10
O190 O 0.5061(3) 0.91277(15) 0.4516(2) 0.0868(15) Uani 1 1 d . I 10
O191 O 0.5788(4) 0.90469(19) 0.5265(3) 0.123(2) Uani 1 1 d . I 10
O192 O 0.4639(4) 0.9145(2) 0.5164(3) 0.151(3) Uani 1 1 d . I 10
N200 N 0.6025(3) 0.54700(15) 0.3677(2) 0.0609(13) Uani 1 1 d . J 11
O200 O 0.6567(4) 0.5506(3) 0.3520(3) 0.180(4) Uani 1 1 d . J 11
O201 O 0.5473(4) 0.5315(2) 0.3372(3) 0.136(3) Uani 1 1 d . J 11
O202 O 0.5973(4) 0.56079(17) 0.4056(2) 0.104(2) Uani 1 1 d . J 11
N210 N 0.2946(4) 0.66818(18) 0.4083(2) 0.0697(15) Uani 1 1 d . K 12
O210 O 0.3283(4) 0.67404(19) 0.3758(2) 0.114(2) Uani 1 1 d . K 12
O211 O 0.2477(3) 0.6431(2) 0.4030(2) 0.108(2) Uani 1 1 d . K 12
O212 O 0.3111(4) 0.68559(15) 0.4485(2) 0.0976(18) Uani 1 1 d . K 12
O1W O 0.8656(2) 0.88786(11) 0.87596(15) 0.0586(10) Uani 1 1 d . L 13
O2W O 0.5411(2) 0.50840(12) 0.16083(17) 0.0620(11) Uani 1 1 d . M 13
O3W O 0.8736(2) 0.82521(12) 0.81670(18) 0.0654(12) Uani 1 1 d . N 13
O4W O 0.2144(3) 0.72720(12) 0.31490(19) 0.0684(12) Uani 1 1 d . O 13
O5W O 0.0885(3) 0.52988(13) 0.19318(17) 0.0704(13) Uani 1 1 d . P 13
O6W O 0.1580(3) 0.75847(12) 0.59453(18) 0.0693(12) Uani 1 1 d . Q 13
O7W O 0.1204(3) 0.54932(13) 0.66595(18) 0.0731(13) Uani 1 1 d . R 13
O8W O 0.0751(3) 0.89312(14) 0.21941(18) 0.0781(14) Uani 1 1 d . S 13
O9W O 0.8546(3) 0.56342(13) 0.2954(2) 0.0809(14) Uani 1 1 d . T 13
O10W O 0.9605(3) 0.99219(14) 0.8109(2) 0.0819(14) Uani 1 1 d . U 13
O11W O 0.4798(3) 0.72860(15) 0.5584(2) 0.0828(15) Uani 1 1 d . V 13
O12W O 0.0147(3) 0.98586(14) 0.2805(2) 0.0832(15) Uani 1 1 d . W 13
O13W O 0.3927(3) 0.95380(15) 0.3798(2) 0.0961(18) Uani 1 1 d . X 13
O14W O 0.0447(3) 0.64452(14) 0.6213(2) 0.0944(17) Uani 1 1 d . Y 13
O15W O 0.7230(3) 0.45020(16) 0.2934(2) 0.0937(17) Uani 1 1 d . Z 13
O16W O 0.6449(3) 0.51372(17) 0.2587(2) 0.0992(18) Uani 1 1 d . A 13
O17W O 0.3079(3) 0.91118(16) 0.2992(2) 0.0965(17) Uani 1 1 d . B 13
O18W O 0.3019(3) 0.75333(17) 0.1703(2) 0.1043(19) Uani 1 1 d . C 13
O19W O 0.5840(4) 0.92375(16) 0.6342(2) 0.1054(19) Uani 1 1 d . D 13
O20W O 0.7281(4) 0.55168(19) 0.2057(3) 0.119(2) Uani 1 1 d . E 13
O21W O 0.3910(3) 0.71140(18) 0.6209(2) 0.108(2) Uani 1 1 d . F 13
O22W O 0.7217(4) 0.9328(2) 0.5708(3) 0.135(3) Uani 1 1 d . G 13
O23W O 0.3664(3) 0.74659(15) 0.7775(2) 0.0911(17) Uani 1 1 d . H 13
O24W O 0.7305(4) 0.50304(18) 0.1307(3) 0.115(2) Uani 1 1 d . I 13
O25W O 0.2067(2) 0.89386(13) 0.80841(18) 0.0697(13) Uani 1 1 d . J 13
O26W O 0.1712(3) 0.90492(12) 0.32095(17) 0.0703(13) Uani 1 1 d . K 13
O27W O 0.9575(3) 0.70681(15) 0.58379(17) 0.0768(14) Uani 1 1 d . L 13
O28W O 0.3640(6) 0.9182(2) 0.1467(3) 0.169(4) Uani 1 1 d . M 13
O29W O 0.9407(2) 0.86975(13) 0.41546(17) 0.0685(12) Uani 1 1 d . N 13
O30W O 0.4763(6) 0.5372(4) 0.6256(4) 0.234(6) Uani 1 1 d . O 13
O31W O 0.4259(5) 0.6491(2) 0.6832(3) 0.148(3) Uani 1 1 d . P 13
O32W O 0.1368(3) 0.96911(16) 0.3639(2) 0.1012(19) Uani 1 1 d . Q 13
O33W O 0.4658(4) 0.6653(2) 0.4742(3) 0.148(3) Uani 1 1 d . R 13
O34W O 0.7546(6) 0.4364(3) 0.5154(4) 0.062(3) Uani 0.50 1 d P S 14
O35W O 1.2731(8) 0.9327(4) 1.0186(9) 0.137(8) Uani 0.50 1 d P T 15

loop_
_atom_site_aniso_label
_atom_site_aniso_U_11
_atom_site_aniso_U_22
_atom_site_aniso_U_33
_atom_site_aniso_U_23
_atom_site_aniso_U_13
_atom_site_aniso_U_12
Pd1 0.02653(16) 0.02627(16) 0.02145(16) 0.00155(12) 0.00454(12) -0.00595(12)
Pd2 0.0448(2) 0.02351(16) 0.02901(18) 0.00105(13) 0.01421(15) 0.00385(14)
Pd3 0.02464(16) 0.03208(18) 0.02359(16) -0.00328(13) 0.00299(12) -0.00025(13)
Pd4 0.02698(16) 0.03461(18) 0.02247(17) 0.00237(13) 0.00372(13) -0.00258(13)
Pd5 0.03167(17) 0.02111(15) 0.03077(18) 0.00058(13) 0.01268(14) 0.00040(13)
Pd6 0.02873(16) 0.02596(16) 0.02265(16) -0.00190(12) 0.00451(12) 0.00487(13)
Ni1L 0.0461(4) 0.0340(3) 0.0329(3) 0.0019(3) 0.0164(3) -0.0014(3)
Ni1M 0.0314(3) 0.0296(3) 0.0299(3) 0.0012(2) 0.0100(2) 0.0023(2)
C1A 0.026(2) 0.030(2) 0.041(3) -0.0003(19) 0.0076(19) 0.0011(17)
C2A 0.032(2) 0.021(2) 0.038(3) -0.0028(18) 0.0107(19) -0.0002(17)
C3A 0.028(2) 0.027(2) 0.023(2) 0.0001(16) 0.0077(17) -0.0032(17)
C4A 0.029(2) 0.025(2) 0.031(2) -0.0001(18) 0.0042(18) -0.0003(17)
C5A 0.035(2) 0.021(2) 0.028(2) 0.0020(17) 0.0040(18) 0.0003(17)
C6A 0.038(2) 0.028(2) 0.034(2) -0.0009(18) 0.009(2) -0.0050(19)
C7A 0.031(2) 0.026(2) 0.031(2) -0.0003(18) 0.0069(18) -0.0014(17)
C8A 0.033(2) 0.023(2) 0.021(2) 0.0008(16) 0.0083(17) 0.0019(17)
C9A 0.030(2) 0.026(2) 0.036(2) 0.0037(18) 0.0088(19) -0.0001(17)
C10A 0.034(2) 0.027(2) 0.043(3) 0.0050(19) 0.013(2) 0.0014(18)
C11A 0.032(2) 0.026(2) 0.039(3) 0.0018(19) 0.0064(19) 0.0011(18)
C12A 0.024(2) 0.028(2) 0.039(3) -0.0016(19) 0.0065(18) -0.0021(17)
C13A 0.026(2) 0.027(2) 0.027(2) 0.0020(17) 0.0087(17) -0.0024(16)
C14A 0.033(2) 0.026(2) 0.032(2) -0.0022(18) 0.0073(18) -0.0003(18)
C15A 0.031(2) 0.033(2) 0.036(3) -0.008(2) 0.0058(19) -0.0053(19)
C16A 0.0242(19) 0.026(2) 0.020(2) 0.0009(15) 0.0074(15) -0.0012(16)
C17A 0.032(2) 0.024(2) 0.021(2) 0.0006(16) 0.0084(17) -0.0018(16)
C18A 0.025(2) 0.027(2) 0.021(2) -0.0021(16) 0.0074(16) -0.0020(16)
C1B 0.033(2) 0.027(2) 0.040(3) 0.0006(19) 0.013(2) -0.0012(18)
C2B 0.027(2) 0.026(2) 0.040(3) 0.0004(19) 0.0086(19) 0.0006(17)
C3B 0.031(2) 0.029(2) 0.025(2) 0.0026(17) 0.0100(17) 0.0007(17)
C4B 0.032(2) 0.028(2) 0.034(2) 0.0037(18) 0.0077(19) 0.0014(18)
C5B 0.033(2) 0.031(2) 0.032(2) 0.0088(19) 0.0060(19) 0.0045(18)
C6B 0.032(2) 0.031(2) 0.032(2) -0.0020(18) 0.0065(18) 0.0003(18)
C7B 0.031(2) 0.022(2) 0.034(2) 0.0019(17) 0.0080(18) 0.0011(17)
C8B 0.030(2) 0.024(2) 0.024(2) -0.0006(16) 0.0084(17) 0.0017(16)
C9B 0.030(2) 0.030(2) 0.035(3) -0.0041(19) 0.0038(19) -0.0007(18)
C10B 0.039(3) 0.022(2) 0.039(3) -0.0055(19) 0.005(2) 0.0005(18)
C11B 0.035(2) 0.026(2) 0.032(2) -0.0006(18) 0.0071(19) 0.0043(18)
C12B 0.028(2) 0.025(2) 0.030(2) -0.0006(17) 0.0061(17) 0.0013(17)
C13B 0.036(2) 0.025(2) 0.024(2) 0.0002(16) 0.0120(18) -0.0011(17)
C14B 0.034(2) 0.026(2) 0.041(3) -0.0002(19) 0.016(2) 0.0047(18)
C15B 0.033(2) 0.028(2) 0.048(3) -0.001(2) 0.016(2) -0.0038(18)
C16B 0.028(2) 0.028(2) 0.022(2) 0.0015(16) 0.0089(16) 0.0002(17)
C17B 0.032(2) 0.024(2) 0.021(2) 0.0021(16) 0.0082(17) 0.0030(16)
C18B 0.032(2) 0.023(2) 0.022(2) 0.0006(16) 0.0100(17) 0.0011(16)
C1C 0.037(2) 0.032(2) 0.035(3) 0.0040(19) 0.007(2) 0.0067(19)
C2C 0.026(2) 0.027(2) 0.029(2) 0.0006(17) 0.0078(17) -0.0026(17)
C3C 0.032(2) 0.035(2) 0.027(2) -0.0019(18) 0.0084(18) 0.0013(18)
C4C 0.032(2) 0.032(2) 0.026(2) -0.0004(18) 0.0078(18) -0.0023(18)
C5C 0.031(2) 0.031(2) 0.029(2) 0.0024(18) 0.0065(18) 0.0049(18)
C6C 0.023(2) 0.027(2) 0.028(2) -0.0003(17) 0.0061(16) -0.0041(16)
C7C 0.032(2) 0.035(2) 0.033(2) 0.0013(19) 0.0127(19) 0.0027(19)
C8C 0.061(3) 0.035(3) 0.031(3) -0.003(2) 0.013(2) -0.004(2)
C9C 0.032(2) 0.033(2) 0.027(2) 0.0008(18) 0.0082(18) -0.0039(18)
C10C 0.037(2) 0.031(2) 0.029(2) 0.0040(18) 0.0121(19) 0.0023(19)
C11C 0.031(2) 0.032(2) 0.025(2) 0.0019(18) 0.0093(18) 0.0013(18)
C12C 0.036(2) 0.034(2) 0.026(2) -0.0003(18) 0.0084(18) 0.0037(19)
C13C 0.029(2) 0.033(2) 0.028(2) 0.0019(18) 0.0062(18) 0.0005(18)
C14C 0.051(3) 0.042(3) 0.033(3) 0.005(2) 0.010(2) 0.012(2)
C1D 0.044(3) 0.045(3) 0.038(3) 0.001(2) 0.017(2) -0.006(2)
C2D 0.042(3) 0.025(2) 0.032(2) 0.0011(18) 0.013(2) 0.0014(19)
C3D 0.039(2) 0.029(2) 0.029(2) 0.0001(18) 0.0091(19) -0.0017(19)
C4D 0.043(3) 0.023(2) 0.031(2) 0.0030(18) 0.015(2) 0.0019(18)
C5D 0.040(3) 0.030(2) 0.033(3) 0.0050(19) 0.011(2) -0.0037(19)
C6D 0.051(3) 0.021(2) 0.031(2) 0.0025(18) 0.009(2) -0.0001(19)
C7D 0.050(3) 0.052(3) 0.036(3) 0.004(2) 0.007(2) -0.009(3)
C8D 0.037(2) 0.040(3) 0.031(2) 0.003(2) 0.011(2) 0.008(2)
C9D 0.034(2) 0.022(2) 0.033(2) 0.0007(17) 0.0116(19) 0.0016(17)
C10D 0.035(2) 0.028(2) 0.035(2) 0.0019(18) 0.015(2) 0.0013(18)
C11D 0.037(2) 0.025(2) 0.032(2) 0.0006(18) 0.0107(19) -0.0002(18)
C12D 0.040(3) 0.033(2) 0.031(2) 0.0016(19) 0.006(2) -0.001(2)
C13D 0.032(2) 0.034(2) 0.037(3) 0.002(2) 0.009(2) 0.0019(19)
C14D 0.034(3) 0.086(4) 0.047(3) 0.009(3) 0.014(2) 0.015(3)
C1E 0.056(3) 0.030(2) 0.034(3) -0.005(2) 0.008(2) -0.009(2)
C2E 0.028(2) 0.032(2) 0.028(2) -0.0012(18) 0.0061(18) -0.0015(18)
C3E 0.036(2) 0.029(2) 0.026(2) -0.0006(18) 0.0056(18) -0.0028(18)
C4E 0.029(2) 0.032(2) 0.029(2) -0.0027(18) 0.0071(18) -0.0015(18)
C5E 0.044(3) 0.027(2) 0.030(2) -0.0026(18) 0.005(2) -0.0013(19)
C6E 0.041(3) 0.029(2) 0.027(2) -0.0009(18) 0.0026(19) 0.0021(19)
C7E 0.079(4) 0.031(3) 0.035(3) 0.002(2) 0.006(3) 0.003(3)
C8E 0.034(2) 0.046(3) 0.031(2) -0.001(2) 0.0104(19) -0.005(2)
C9E 0.023(2) 0.028(2) 0.029(2) -0.0009(17) 0.0057(17) 0.0042(16)
C10E 0.025(2) 0.031(2) 0.030(2) -0.0026(18) 0.0062(17) 0.0017(17)
C11E 0.031(2) 0.028(2) 0.026(2) -0.0017(17) 0.0052(17) 0.0054(17)
C12E 0.033(2) 0.026(2) 0.029(2) 0.0011(17) 0.0082(18) 0.0007(17)
C13E 0.030(2) 0.022(2) 0.030(2) 0.0002(17) 0.0087(17) 0.0026(16)
C14E 0.037(2) 0.037(3) 0.034(3) -0.004(2) 0.009(2) -0.007(2)
C1F 0.049(3) 0.062(4) 0.035(3) 0.007(2) 0.016(2) -0.017(3)
C2F 0.049(3) 0.041(3) 0.040(3) 0.007(2) 0.010(2) -0.019(2)
C1G 0.094(5) 0.061(4) 0.053(4) -0.011(3) 0.039(4) 0.014(4)
C2G 0.115(6) 0.042(3) 0.077(5) -0.017(3) 0.057(5) 0.001(3)
C1H 0.038(3) 0.048(3) 0.029(3) -0.002(2) 0.000(2) 0.001(2)
C2H 0.027(2) 0.051(3) 0.036(3) -0.003(2) 0.0000(19) 0.000(2)
C1I 0.051(3) 0.098(5) 0.036(3) -0.007(3) -0.004(3) -0.009(3)
C2I 0.053(4) 0.117(7) 0.060(4) 0.009(4) -0.006(3) -0.022(4)
C1J 0.054(3) 0.053(3) 0.038(3) -0.011(2) 0.016(2) 0.013(3)
C2J 0.046(3) 0.034(3) 0.047(3) -0.011(2) 0.013(2) 0.007(2)
C1K 0.060(3) 0.039(3) 0.049(3) 0.009(2) 0.027(3) -0.006(2)
C2K 0.055(3) 0.027(2) 0.059(3) 0.007(2) 0.022(3) -0.001(2)
C1L 0.074(4) 0.052(4) 0.068(4) 0.003(3) 0.030(3) 0.016(3)
C2L 0.068(4) 0.045(3) 0.031(3) 0.006(2) 0.021(3) 0.014(3)
C3L 0.079(4) 0.037(3) 0.042(3) 0.006(2) 0.025(3) 0.005(3)
C4L 0.071(4) 0.039(3) 0.037(3) -0.001(2) 0.021(3) -0.009(3)
C5L 0.087(5) 0.044(3) 0.066(4) 0.000(3) 0.014(4) -0.016(3)
C6L 0.063(4) 0.056(4) 0.048(3) 0.007(3) 0.020(3) 0.011(3)
C7L 0.055(3) 0.042(3) 0.036(3) 0.008(2) 0.025(2) 0.008(2)
C8L 0.067(4) 0.034(3) 0.049(3) 0.001(2) 0.031(3) 0.004(3)
C9L 0.063(3) 0.038(3) 0.038(3) -0.002(2) 0.028(3) -0.007(2)
C10L 0.069(4) 0.048(3) 0.058(4) -0.007(3) 0.029(3) -0.014(3)
C11L 0.053(3) 0.053(3) 0.048(3) -0.001(3) 0.015(3) -0.004(3)
C12L 0.052(3) 0.057(4) 0.055(4) 0.004(3) 0.021(3) 0.007(3)
C1M 0.075(4) 0.036(3) 0.044(3) -0.001(2) 0.018(3) 0.010(3)
C2M 0.056(3) 0.036(3) 0.028(2) 0.003(2) 0.018(2) 0.007(2)
C3M 0.052(3) 0.042(3) 0.040(3) 0.010(2) 0.017(2) 0.020(2)
C4M 0.044(3) 0.052(3) 0.030(3) 0.006(2) 0.012(2) 0.013(2)
C5M 0.040(3) 0.068(4) 0.059(4) 0.001(3) 0.011(3) 0.012(3)
C6M 0.046(3) 0.037(3) 0.073(4) -0.001(3) 0.021(3) 0.000(2)
C7M 0.044(3) 0.035(3) 0.034(3) -0.001(2) 0.016(2) 0.001(2)
C8M 0.042(3) 0.036(3) 0.039(3) 0.001(2) 0.014(2) 0.006(2)
C9M 0.032(2) 0.045(3) 0.028(2) 0.002(2) 0.0103(19) 0.002(2)
C10M 0.034(3) 0.052(3) 0.051(3) 0.002(3) 0.004(2) 0.003(2)
C11M 0.045(3) 0.043(3) 0.067(4) -0.001(3) 0.011(3) 0.000(2)
C12M 0.052(3) 0.040(3) 0.047(3) 0.001(2) 0.006(3) -0.008(2)
N1A 0.0270(17) 0.0267(18) 0.0221(18) 0.0005(14) 0.0047(14) -0.0059(14)
N2A 0.037(2) 0.0257(18) 0.0273(19) 0.0018(15) 0.0120(16) 0.0007(15)
N3A 0.0259(18) 0.033(2) 0.0280(19) -0.0018(15) 0.0038(15) 0.0002(15)
N4A 0.0272(18) 0.0243(18) 0.0271(19) 0.0003(14) 0.0064(14) -0.0016(14)
N5A 0.0267(18) 0.0249(18) 0.0289(19) -0.0006(14) 0.0078(15) -0.0014(14)
N6A 0.0264(17) 0.0239(17) 0.0260(18) -0.0004(14) 0.0081(14) -0.0010(14)
N1B 0.0282(18) 0.035(2) 0.0254(19) 0.0028(15) 0.0065(15) -0.0014(15)
N2B 0.0310(19) 0.0273(18) 0.0242(18) -0.0002(14) 0.0058(15) 0.0040(15)
N3B 0.0324(19) 0.0224(17) 0.033(2) 0.0008(15) 0.0117(16) 0.0007(15)
N4B 0.0301(18) 0.0231(17) 0.0280(19) 0.0026(14) 0.0085(15) 0.0012(14)
N5B 0.0261(17) 0.0268(18) 0.0238(18) -0.0020(14) 0.0055(14) -0.0010(14)
N6B 0.0303(18) 0.0239(18) 0.0277(19) 0.0013(14) 0.0116(15) 0.0012(14)
N1C 0.0245(17) 0.0254(17) 0.0211(17) 0.0002(14) 0.0041(13) -0.0043(14)
N2C 0.0257(17) 0.033(2) 0.0244(18) 0.0023(15) 0.0049(14) 0.0000(15)
N1D 0.042(2) 0.0217(18) 0.028(2) 0.0022(14) 0.0117(16) 0.0004(15)
N2D 0.0324(19) 0.0248(18) 0.0274(19) -0.0004(15) 0.0092(15) 0.0006(15)
N1E 0.0282(18) 0.0286(19) 0.0240(18) -0.0018(14) 0.0033(14) -0.0018(15)
N2E 0.0250(17) 0.0238(17) 0.0254(18) -0.0028(14) 0.0044(14) 0.0022(14)
N1F 0.040(2) 0.037(2) 0.026(2) 0.0036(16) 0.0037(16) -0.0094(17)
N2F 0.034(2) 0.042(2) 0.029(2) 0.0015(17) 0.0054(16) -0.0129(17)
N1G 0.062(3) 0.043(2) 0.037(2) -0.0016(19) 0.024(2) -0.003(2)
N2G 0.069(3) 0.035(2) 0.043(3) -0.0004(19) 0.013(2) 0.016(2)
N1H 0.0303(19) 0.044(2) 0.030(2) -0.0067(17) 0.0067(16) 0.0002(17)
N2H 0.035(2) 0.042(2) 0.031(2) 0.0003(17) 0.0062(17) 0.0022(17)
N1I 0.050(2) 0.048(3) 0.024(2) 0.0035(18) 0.0050(18) 0.002(2)
N2I 0.033(2) 0.057(3) 0.035(2) 0.001(2) -0.0006(17) -0.0089(19)
N1J 0.043(2) 0.042(2) 0.029(2) -0.0039(17) 0.0048(17) 0.0075(18)
N2J 0.032(2) 0.029(2) 0.036(2) -0.0006(16) 0.0064(16) 0.0064(16)
N1K 0.047(2) 0.034(2) 0.039(2) 0.0026(17) 0.0204(19) 0.0007(18)
N2K 0.035(2) 0.0226(18) 0.049(2) 0.0000(16) 0.0182(18) 0.0013(15)
N1L 0.054(3) 0.041(2) 0.034(2) 0.0040(18) 0.018(2) 0.006(2)
N2L 0.052(3) 0.037(2) 0.035(2) 0.0023(18) 0.021(2) -0.0034(19)
N1M 0.044(2) 0.035(2) 0.031(2) 0.0017(17) 0.0125(17) 0.0008(18)
N2M 0.037(2) 0.031(2) 0.034(2) 0.0000(16) 0.0123(17) 0.0000(16)
O1L 0.057(2) 0.038(2) 0.045(2) 0.0016(16) 0.0124(17) -0.0040(17)
O2L 0.052(2) 0.039(2) 0.043(2) 0.0052(16) 0.0151(17) 0.0010(16)
O1M 0.0355(18) 0.0400(19) 0.044(2) 0.0016(15) 0.0098(15) 0.0070(15)
O2M 0.0390(18) 0.0315(17) 0.046(2) 0.0018(15) 0.0126(15) 0.0010(14)
N100 0.036(2) 0.033(2) 0.048(3) 0.0061(19) 0.0077(19) 0.0052(17)
O100 0.0346(18) 0.0403(19) 0.045(2) 0.0080(16) 0.0030(15) -0.0071(15)
O101 0.053(2) 0.068(3) 0.039(2) -0.0019(19) 0.0019(18) 0.004(2)
O102 0.047(2) 0.065(3) 0.066(3) 0.014(2) 0.013(2) -0.019(2)
N110 0.069(4) 0.043(3) 0.086(4) 0.009(3) 0.030(3) -0.004(3)
O110 0.054(3) 0.111(5) 0.140(6) 0.025(4) 0.019(3) 0.014(3)
O111 0.116(5) 0.102(4) 0.073(4) -0.006(3) 0.032(3) 0.005(4)
O112 0.071(3) 0.059(3) 0.077(3) -0.003(2) 0.028(3) -0.001(2)
N120 0.077(4) 0.047(3) 0.074(4) -0.008(3) 0.010(3) 0.008(3)
O120 0.081(4) 0.118(5) 0.100(4) -0.013(4) 0.030(3) 0.021(3)
O121 0.059(3) 0.075(3) 0.091(4) -0.021(3) 0.016(3) -0.003(2)
O122 0.117(5) 0.080(4) 0.081(4) -0.006(3) -0.013(3) 0.031(3)
N130 0.066(4) 0.070(4) 0.050(3) -0.004(3) 0.029(3) 0.004(3)
O130 0.059(3) 0.078(3) 0.071(3) 0.027(2) 0.032(2) 0.023(2)
O131 0.068(3) 0.092(4) 0.055(3) -0.002(3) 0.012(2) -0.011(3)
O132 0.090(4) 0.073(4) 0.117(5) -0.009(3) 0.028(3) 0.014(3)
N140 0.057(3) 0.057(3) 0.051(3) 0.006(3) 0.008(2) 0.006(3)
O140 0.084(4) 0.129(5) 0.135(6) -0.046(4) 0.009(4) 0.039(4)
O141 0.063(3) 0.071(3) 0.055(3) -0.005(2) 0.005(2) 0.000(2)
O142 0.061(3) 0.074(3) 0.069(3) 0.007(2) 0.006(2) -0.017(2)
N150 0.051(3) 0.058(3) 0.072(4) -0.001(3) 0.013(3) 0.002(3)
O150 0.111(5) 0.103(4) 0.130(5) 0.011(4) 0.072(4) 0.042(4)
O151 0.093(4) 0.075(3) 0.112(4) 0.027(3) 0.037(3) 0.033(3)
O152 0.091(4) 0.066(3) 0.055(3) 0.010(2) 0.010(2) -0.005(3)
N160 0.065(4) 0.078(4) 0.063(4) 0.006(3) 0.031(3) 0.008(3)
O160 0.182(7) 0.159(7) 0.085(4) -0.019(4) 0.091(5) -0.016(5)
O161 0.084(4) 0.087(5) 0.269(10) 0.026(5) 0.074(5) 0.005(4)
O162 0.123(6) 0.323(12) 0.098(5) 0.084(6) 0.081(5) 0.083(7)
N170 0.192(14) 0.097(8) 0.117(8) 0.029(6) 0.040(9) 0.056(8)
O170 0.127(7) 0.182(9) 0.152(8) -0.064(7) 0.007(6) -0.008(6)
O171 0.140(8) 0.191(11) 0.267(14) -0.026(10) 0.098(9) -0.015(7)
O172 0.59(3) 0.103(8) 0.240(14) 0.018(8) 0.086(16) -0.121(13)
N180 0.051(4) 0.122(6) 0.084(5) 0.040(4) -0.005(3) -0.027(4)
O180 0.097(6) 0.151(8) 0.350(15) 0.089(9) -0.071(7) -0.070(6)
O181 0.053(3) 0.120(5) 0.096(4) 0.019(3) 0.000(3) -0.018(3)
O182 0.067(4) 0.145(6) 0.099(5) 0.002(4) 0.016(3) 0.029(4)
N190 0.065(4) 0.058(3) 0.074(4) 0.000(3) 0.016(3) -0.015(3)
O190 0.102(4) 0.085(4) 0.084(4) -0.006(3) 0.044(3) -0.013(3)
O191 0.072(4) 0.123(5) 0.157(6) 0.050(5) 0.007(4) -0.007(4)
O192 0.102(5) 0.198(8) 0.188(8) -0.033(6) 0.098(6) 0.003(5)
N200 0.059(3) 0.052(3) 0.066(4) -0.001(3) 0.010(3) 0.014(3)
O200 0.086(5) 0.331(14) 0.118(6) -0.085(7) 0.022(5) -0.013(6)
O201 0.114(6) 0.147(7) 0.120(6) 0.017(5) -0.006(5) -0.002(5)
O202 0.153(6) 0.099(4) 0.055(3) 0.015(3) 0.022(3) 0.051(4)
N210 0.071(4) 0.075(4) 0.066(4) 0.003(3) 0.024(3) 0.019(3)
O210 0.150(6) 0.135(6) 0.083(4) 0.008(4) 0.077(4) 0.005(4)
O211 0.080(4) 0.151(6) 0.101(5) -0.032(4) 0.039(3) -0.020(4)
O212 0.140(5) 0.074(4) 0.099(4) -0.025(3) 0.068(4) -0.008(3)
O1W 0.075(3) 0.057(2) 0.043(2) -0.0063(19) 0.015(2) 0.006(2)
O2W 0.047(2) 0.063(3) 0.073(3) -0.010(2) 0.013(2) -0.0023(19)
O3W 0.059(3) 0.059(3) 0.077(3) -0.017(2) 0.019(2) -0.012(2)
O4W 0.081(3) 0.052(3) 0.086(3) -0.008(2) 0.046(3) -0.004(2)
O5W 0.080(3) 0.074(3) 0.060(3) 0.015(2) 0.026(2) 0.026(2)
O6W 0.070(3) 0.063(3) 0.066(3) -0.014(2) 0.007(2) 0.008(2)
O7W 0.070(3) 0.080(3) 0.062(3) 0.001(2) 0.009(2) -0.002(2)
O8W 0.072(3) 0.095(4) 0.063(3) 0.015(3) 0.014(2) 0.009(3)
O9W 0.098(4) 0.068(3) 0.075(3) -0.017(3) 0.022(3) -0.003(3)
O10W 0.073(3) 0.070(3) 0.103(4) 0.000(3) 0.027(3) -0.002(3)
O11W 0.067(3) 0.092(4) 0.078(3) 0.019(3) 0.005(3) -0.005(3)
O12W 0.100(4) 0.066(3) 0.085(4) -0.008(3) 0.028(3) -0.003(3)
O13W 0.095(4) 0.086(4) 0.103(4) 0.022(3) 0.023(3) -0.024(3)
O14W 0.116(4) 0.069(3) 0.111(4) 0.001(3) 0.055(4) -0.005(3)
O15W 0.078(4) 0.094(4) 0.098(4) 0.002(3) 0.010(3) 0.004(3)
O16W 0.105(4) 0.117(5) 0.067(3) -0.003(3) 0.012(3) 0.028(4)
O17W 0.090(4) 0.085(4) 0.104(4) 0.006(3) 0.011(3) -0.010(3)
O18W 0.085(4) 0.106(5) 0.102(4) 0.019(4) -0.002(3) -0.015(3)
O19W 0.135(5) 0.077(4) 0.108(5) -0.001(3) 0.042(4) 0.005(4)
O20W 0.104(5) 0.129(6) 0.109(5) -0.017(4) 0.008(4) -0.030(4)
O21W 0.089(4) 0.128(5) 0.113(5) -0.042(4) 0.037(4) -0.040(4)
O22W 0.117(5) 0.150(7) 0.127(6) -0.013(5) 0.022(5) 0.023(5)
O23W 0.104(4) 0.081(4) 0.097(4) -0.015(3) 0.045(3) -0.045(3)
O24W 0.124(5) 0.100(5) 0.137(6) -0.006(4) 0.060(5) -0.003(4)
O25W 0.050(2) 0.088(3) 0.076(3) -0.022(3) 0.025(2) -0.017(2)
O26W 0.082(3) 0.054(3) 0.059(3) 0.005(2) -0.005(2) 0.002(2)
O27W 0.067(3) 0.111(4) 0.053(3) -0.010(3) 0.018(2) -0.005(3)
O28W 0.244(11) 0.125(6) 0.161(8) -0.032(6) 0.098(7) 0.002(7)
O29W 0.054(2) 0.092(3) 0.060(3) -0.027(2) 0.017(2) -0.022(2)
O30W 0.148(8) 0.289(14) 0.203(10) 0.084(10) -0.046(7) -0.081(9)
O31W 0.160(7) 0.189(8) 0.088(5) 0.014(5) 0.028(5) -0.049(6)
O32W 0.110(4) 0.083(4) 0.096(4) -0.019(3) 0.009(3) 0.019(3)
O33W 0.079(4) 0.199(8) 0.147(7) 0.056(6) 0.003(4) -0.028(5)
O34W 0.047(6) 0.050(6) 0.079(7) 0.013(5) 0.004(5) 0.001(5)
O35W 0.072(10) 0.056(8) 0.26(2) -0.028(12) 0.022(11) -0.004(7)

loop_
_atom_type_symbol
_atom_type_description
_atom_type_scat_dispersion_real
_atom_type_scat_dispersion_imag
_atom_type_scat_source
C C 0.0033 0.0016 'International Tables Vol C Tables 4.2.6.8 and 6.1.1.4'
H H 0.0000 0.0000 'International Tables Vol C Tables 4.2.6.8 and 6.1.1.4'
N N 0.0061 0.0033 'International Tables Vol C Tables 4.2.6.8 and 6.1.1.4'
O O 0.0106 0.0060 'International Tables Vol C Tables 4.2.6.8 and 6.1.1.4'
Ni Ni 0.3393 1.1124 'International Tables Vol C Tables 4.2.6.8 and 6.1.1.4'
Pd Pd -0.9988 1.0072 'International Tables Vol C Tables 4.2.6.8 and 6.1.1.4'

loop_
_geom_angle_atom_site_label_1
_geom_angle_atom_site_label_2
_geom_angle_atom_site_label_3
_geom_angle
_geom_angle_site_symmetry_1
_geom_angle_site_symmetry_3
N2F Pd1 N1F 83.59(15) . .
N2F Pd1 N1A 177.12(16) . .
N1F Pd1 N1A 94.71(14) . .
N2F Pd1 N1C 92.16(14) . .
N1F Pd1 N1C 175.24(14) . .
N1A Pd1 N1C 89.61(13) . .
N2G Pd2 N2A 175.59(18) . .
N2G Pd2 N1G 83.06(18) . .
N2A Pd2 N1G 93.59(16) . .
N2G Pd2 N1D 94.64(16) . .
N2A Pd2 N1D 88.89(14) . .
N1G Pd2 N1D 175.62(17) . .
N2H Pd3 N1H 83.06(15) . .
N2H Pd3 N3A 176.41(15) . .
N1H Pd3 N3A 93.35(15) . .
N2H Pd3 N1E 96.00(15) . .
N1H Pd3 N1E 178.19(15) . .
N3A Pd3 N1E 87.59(14) . .
N2I Pd4 N1B 178.60(17) . .
N2I Pd4 N1I 84.69(17) . .
N1B Pd4 N1I 94.79(16) . .
N2I Pd4 N2C 92.78(15) . .
N1B Pd4 N2C 87.75(14) . .
N1I Pd4 N2C 177.45(16) . .
N2K Pd5 N1K 83.73(16) . .
N2K Pd5 N3B 174.41(15) . .
N1K Pd5 N3B 92.38(15) . .
N2K Pd5 N2D 93.34(15) . .
N1K Pd5 N2D 175.21(15) . .
N3B Pd5 N2D 90.81(14) . .
N2J Pd6 N1J 83.69(16) . .
N2J Pd6 N2B 176.06(15) . .
N1J Pd6 N2B 92.40(15) . .
N2J Pd6 N2E 90.75(14) . .
N1J Pd6 N2E 173.47(15) . .
N2B Pd6 N2E 93.18(13) . .
O2L Ni1L N2L 95.19(18) . .
O2L Ni1L O1L 83.94(16) . .
N2L Ni1L O1L 179.13(19) . .
O2L Ni1L N1L 177.39(18) . .
N2L Ni1L N1L 86.9(2) . .
O1L Ni1L N1L 93.92(18) . .
N2M Ni1M O1M 178.25(16) . .
N2M Ni1M N1M 87.03(17) . .
O1M Ni1M N1M 94.72(16) . .
N2M Ni1M O2M 94.61(16) . .
O1M Ni1M O2M 83.64(15) . .
N1M Ni1M O2M 177.96(17) . .
N1A C1A C2A 122.9(4) . .
C1A C2A C3A 119.3(4) . .
C2A C3A C4A 117.9(4) . .
C2A C3A C16A 120.6(4) . .
C4A C3A C16A 121.5(4) . .
C5A C4A C3A 119.4(4) . .
N1A C5A C4A 122.7(4) . .
N2A C6A C7A 122.6(4) . .
C6A C7A C8A 119.2(4) . .
C9A C8A C7A 118.7(4) . .
C9A C8A C17A 120.3(4) . .
C7A C8A C17A 120.9(4) . .
C8A C9A C10A 119.2(4) . .
N2A C10A C9A 122.2(4) . .
N3A C11A C12A 122.3(4) . .
C11A C12A C13A 119.2(4) . .
C14A C13A C12A 118.2(4) . .
C14A C13A C18A 121.4(4) . .
C12A C13A C18A 120.4(4) . .
C15A C14A C13A 119.5(4) . .
N3A C15A C14A 122.1(4) . .
N4A C16A N6A 125.2(4) . .
N4A C16A C3A 117.7(4) . .
N6A C16A C3A 116.9(4) . .
N5A C17A N4A 125.6(4) . .
N5A C17A C8A 117.0(4) . .
N4A C17A C8A 117.3(4) . .
N6A C18A N5A 125.7(4) . .
N6A C18A C13A 117.1(4) . .
N5A C18A C13A 117.1(4) . .
N1B C1B C2B 122.0(4) . .
C1B C2B C3B 119.5(4) . .
C4B C3B C2B 118.2(4) . .
C4B C3B C16B 122.6(4) . .
C2B C3B C16B 119.2(4) . .
C5B C4B C3B 119.0(4) . .
N1B C5B C4B 122.4(4) . .
N2B C6B C7B 122.5(4) . .
C6B C7B C8B 119.3(4) . .
C7B C8B C9B 118.1(4) . .
C7B C8B C17B 122.3(4) . .
C9B C8B C17B 119.6(4) . .
C10B C9B C8B 119.4(4) . .
N2B C10B C9B 122.9(4) . .
N3B C11B C12B 122.3(4) . .
C11B C12B C13B 119.1(4) . .
C14B C13B C12B 118.7(4) . .
C14B C13B C18B 120.0(4) . .
C12B C13B C18B 121.3(4) . .
C15B C14B C13B 118.8(4) . .
N3B C15B C14B 122.6(4) . .
N6B C16B N4B 125.1(4) . .
N6B C16B C3B 119.4(4) . .
N4B C16B C3B 115.5(4) . .
N4B C17B N5B 124.9(4) . .
N4B C17B C8B 116.2(4) . .
N5B C17B C8B 118.9(4) . .
N6B C18B N5B 126.1(4) . .
N6B C18B C13B 117.0(4) . .
N5B C18B C13B 116.9(4) . .
N1C C2C C3C 119.9(4) . .
N1C C2C C1C 119.5(4) . .
C3C C2C C1C 120.6(4) . .
C2C C3C C4C 120.6(4) . .
C5C C4C C3C 117.5(4) . .
C5C C4C C11C 120.8(4) . .
C3C C4C C11C 121.6(4) . .
C4C C5C C6C 121.2(4) . .
N1C C6C C5C 120.0(4) . .
N1C C6C C7C 118.7(4) . .
C5C C6C C7C 121.2(4) . .
N2C C9C C10C 120.4(4) . .
N2C C9C C8C 119.5(4) . .
C10C C9C C8C 120.0(4) . .
C11C C10C C9C 121.0(4) . .
C10C C11C C12C 117.4(4) . .
C10C C11C C4C 121.3(4) . .
C12C C11C C4C 121.2(4) . .
C13C C12C C11C 120.6(4) . .
N2C C13C C12C 120.7(4) . .
N2C C13C C14C 118.8(4) . .
C12C C13C C14C 120.5(4) . .
N1D C2D C3D 120.9(4) . .
N1D C2D C1D 118.6(4) . .
C3D C2D C1D 120.4(4) . .
C2D C3D C4D 120.7(4) . .
C5D C4D C3D 117.3(4) . .
C5D C4D C11D 121.8(4) . .
C3D C4D C11D 120.9(4) . .
C4D C5D C6D 120.9(4) . .
N1D C6D C5D 120.4(4) . .
N1D C6D C7D 119.1(4) . .
C5D C6D C7D 120.4(5) . .
N2D C9D C10D 120.5(4) . .
N2D C9D C8D 119.8(4) . .
C10D C9D C8D 119.7(4) . .
C9D C10D C11D 121.1(4) . .
C12D C11D C10D 116.4(4) . .
C12D C11D C4D 123.3(4) . .
C10D C11D C4D 120.3(4) . .
C11D C12D C13D 121.5(4) . .
N2D C13D C12D 120.6(4) . .
N2D C13D C14D 118.9(4) . .
C12D C13D C14D 120.5(4) . .
N1E C2E C3E 121.3(4) . .
N1E C2E C1E 120.1(4) . .
C3E C2E C1E 118.6(4) . .
C2E C3E C4E 120.3(4) . .
C5E C4E C3E 117.4(4) . .
C5E C4E C11E 121.8(4) . .
C3E C4E C11E 120.9(4) . .
C6E C5E C4E 121.1(4) . .
N1E C6E C5E 120.5(4) . .
N1E C6E C7E 118.7(4) . .
C5E C6E C7E 120.8(4) . .
N2E C9E C10E 120.4(4) . .
N2E C9E C8E 118.6(4) . .
C10E C9E C8E 120.9(4) . .
C9E C10E C11E 120.2(4) . .
C12E C11E C10E 118.3(4) . .
C12E C11E C4E 121.8(4) . .
C10E C11E C4E 119.9(4) . .
C13E C12E C11E 120.6(4) . .
N2E C13E C12E 120.2(4) . .
N2E C13E C14E 118.0(4) . .
C12E C13E C14E 121.8(4) . .
N1F C1F C2F 108.1(4) . .
N2F C2F C1F 107.0(4) . .
C2G C1G N1G 109.7(5) . .
C1G C2G N2G 111.2(5) . .
N1H C1H C2H 106.9(4) . .
N2H C2H C1H 107.4(4) . .
C2I C1I N1I 110.4(5) . .
N2I C2I C1I 109.8(6) . .
N1J C1J C2J 107.5(4) . .
N2J C2J C1J 107.5(4) . .
N1K C1K C2K 107.5(4) . .
N2K C2K C1K 107.7(4) . .
N1L C2L C3L 122.6(5) . .
N1L C2L C1L 120.0(6) . .
C3L C2L C1L 117.4(5) . .
C4L C3L C2L 124.8(5) . .
O1L C4L C3L 124.7(5) . .
O1L C4L C5L 114.3(6) . .
C3L C4L C5L 121.0(5) . .
O2L C7L C8L 124.2(5) . .
O2L C7L C6L 115.4(5) . .
C8L C7L C6L 120.3(5) . .
C7L C8L C9L 125.1(5) . .
N2L C9L C8L 122.2(5) . .
N2L C9L C10L 119.8(5) . .
C8L C9L C10L 118.0(5) . .
N2L C11L C12L 107.7(5) . .
N1L C12L C11L 109.3(5) . .
N1M C2M C3M 122.5(5) . .
N1M C2M C1M 120.3(5) . .
C3M C2M C1M 117.2(5) . .
C4M C3M C2M 124.5(5) . .
O1M C4M C3M 125.3(5) . .
O1M C4M C5M 114.3(5) . .
C3M C4M C5M 120.3(5) . .
O2M C7M C8M 124.6(5) . .
O2M C7M C6M 114.8(4) . .
C8M C7M C6M 120.6(5) . .
C7M C8M C9M 124.8(5) . .
N2M C9M C8M 122.2(4) . .
N2M C9M C10M 120.9(4) . .
C8M C9M C10M 116.9(4) . .
N2M C11M C12M 109.1(4) . .
N1M C12M C11M 109.4(4) . .
C5A N1A C1A 117.8(4) . .
C5A N1A Pd1 121.8(3) . .
C1A N1A Pd1 120.3(3) . .
C6A N2A C10A 118.0(4) . .
C6A N2A Pd2 123.2(3) . .
C10A N2A Pd2 118.8(3) . .
C15A N3A C11A 118.6(4) . .
C15A N3A Pd3 120.9(3) . .
C11A N3A Pd3 119.9(3) . .
C16A N4A C17A 114.8(4) . .
C17A N5A C18A 114.0(3) . .
C18A N6A C16A 114.7(3) . .
C1B N1B C5B 118.8(4) . .
C1B N1B Pd4 117.5(3) . .
C5B N1B Pd4 122.8(3) . .
C6B N2B C10B 117.9(4) . .
C6B N2B Pd6 123.6(3) . .
C10B N2B Pd6 118.5(3) . .
C11B N3B C15B 118.4(4) . .
C11B N3B Pd5 124.3(3) . .
C15B N3B Pd5 117.2(3) . .
C17B N4B C16B 115.4(4) . .
C17B N5B C18B 114.4(4) . .
C18B N6B C16B 114.2(4) . .
C6C N1C C2C 120.8(4) . .
C6C N1C Pd1 119.6(3) . .
C2C N1C Pd1 119.6(3) . .
C9C N2C C13C 119.8(4) . .
C9C N2C Pd4 120.8(3) . .
C13C N2C Pd4 119.4(3) . .
C6D N1D C2D 119.7(4) . .
C6D N1D Pd2 119.4(3) . .
C2D N1D Pd2 120.7(3) . .
C9D N2D C13D 119.9(4) . .
C9D N2D Pd5 118.3(3) . .
C13D N2D Pd5 121.8(3) . .
C2E N1E C6E 119.4(4) . .
C2E N1E Pd3 119.2(3) . .
C6E N1E Pd3 121.1(3) . .
C9E N2E C13E 120.3(4) . .
C9E N2E Pd6 120.6(3) . .
C13E N2E Pd6 119.0(3) . .
C1F N1F Pd1 108.1(3) . .
C2F N2F Pd1 110.3(3) . .
C1G N1G Pd2 109.7(3) . .
C2G N2G Pd2 108.7(4) . .
C1H N1H Pd3 111.3(3) . .
C2H N2H Pd3 108.5(3) . .
C1I N1I Pd4 108.1(3) . .
C2I N2I Pd4 109.3(4) . .
C1J N1J Pd6 109.1(3) . .
C2J N2J Pd6 108.7(3) . .
C1K N1K Pd5 110.2(3) . .
C2K N2K Pd5 109.3(3) . .
C2L N1L C12L 120.5(5) . .
C2L N1L Ni1L 127.1(4) . .
C12L N1L Ni1L 112.1(3) . .
C9L N2L C11L 119.6(5) . .
C9L N2L Ni1L 126.4(4) . .
C11L N2L Ni1L 113.4(3) . .
C2M N1M C12M 120.1(4) . .
C2M N1M Ni1M 126.6(4) . .
C12M N1M Ni1M 113.3(3) . .
C9M N2M C11M 118.2(4) . .
C9M N2M Ni1M 127.6(3) . .
C11M N2M Ni1M 113.7(3) . .
C4L O1L Ni1L 126.4(4) . .
C7L O2L Ni1L 126.6(4) . .
C4M O1M Ni1M 125.8(3) . .
C7M O2M Ni1M 126.1(3) . .
O102 N100 O101 121.3(4) . .
O102 N100 O100 119.0(4) . .
O101 N100 O100 119.6(4) . .
O112 N110 O110 119.0(7) . .
O112 N110 O111 119.2(6) . .
O110 N110 O111 121.8(7) . .
O120 N120 O121 120.3(6) . .
O120 N120 O122 121.9(7) . .
O121 N120 O122 117.7(7) . .
O131 N130 O130 120.4(6) . .
O131 N130 O132 118.5(6) . .
O130 N130 O132 121.0(6) . .
O140 N140 O142 118.6(6) . .
O140 N140 O141 120.5(6) . .
O142 N140 O141 120.8(5) . .
O151 N150 O150 118.7(6) . .
O151 N150 O152 121.4(6) . .
O150 N150 O152 119.8(6) . .
O162 N160 O161 115.7(8) . .
O162 N160 O160 123.7(7) . .
O161 N160 O160 119.6(8) . .
O172 N170 O171 111.9(18) 4_576 4_576
O172 N170 O170 133(2) 4_576 4_576
O171 N170 O170 115.3(13) 4_576 4_576
O180 N180 O182 124.1(7) . .
O180 N180 O181 114.1(9) . .
O182 N180 O181 120.9(8) . .
O192 N190 O191 123.4(8) . .
O192 N190 O190 121.6(8) . .
O191 N190 O190 114.8(7) . .
O202 N200 O200 123.5(8) . .
O202 N200 O201 120.5(8) . .
O200 N200 O201 115.3(7) . .
O212 N210 O210 119.5(7) . .
O212 N210 O211 118.2(7) . .
O210 N210 O211 122.1(7) . .

loop_
_geom_bond_atom_site_label_1
_geom_bond_atom_site_label_2
_geom_bond_distance
_geom_bond_site_symmetry_2
Pd1 N2F 2.025(4) .
Pd1 N1F 2.034(4) .
Pd1 N1A 2.041(3) .
Pd1 N1C 2.045(3) .
Pd2 N2G 2.028(4) .
Pd2 N2A 2.047(4) .
Pd2 N1G 2.050(4) .
Pd2 N1D 2.049(4) .
Pd3 N2H 2.024(4) .
Pd3 N1H 2.024(4) .
Pd3 N3A 2.036(4) .
Pd3 N1E 2.067(4) .
Pd4 N2I 2.014(4) .
Pd4 N1B 2.031(4) .
Pd4 N1I 2.034(4) .
Pd4 N2C 2.056(3) .
Pd5 N2K 2.018(4) .
Pd5 N1K 2.026(4) .
Pd5 N3B 2.035(3) .
Pd5 N2D 2.061(4) .
Pd6 N2J 2.011(4) .
Pd6 N1J 2.037(4) .
Pd6 N2B 2.043(3) .
Pd6 N2E 2.052(3) .
Ni1L O2L 1.844(4) .
Ni1L N2L 1.856(4) .
Ni1L O1L 1.857(4) .
Ni1L N1L 1.869(4) .
Ni1M N2M 1.844(4) .
Ni1M O1M 1.850(3) .
Ni1M N1M 1.856(4) .
Ni1M O2M 1.860(3) .
C1A N1A 1.344(6) .
C1A C2A 1.370(6) .
C2A C3A 1.388(6) .
C3A C4A 1.390(6) .
C3A C16A 1.479(6) .
C4A C5A 1.373(6) .
C5A N1A 1.338(5) .
C6A N2A 1.339(6) .
C6A C7A 1.381(6) .
C7A C8A 1.385(6) .
C8A C9A 1.381(6) .
C8A C17A 1.488(6) .
C9A C10A 1.381(6) .
C10A N2A 1.357(6) .
C11A N3A 1.344(6) .
C11A C12A 1.375(6) .
C12A C13A 1.389(6) .
C13A C14A 1.384(6) .
C13A C18A 1.477(6) .
C14A C15A 1.378(6) .
C15A N3A 1.337(6) .
C16A N4A 1.330(5) .
C16A N6A 1.336(5) .
C17A N5A 1.335(5) .
C17A N4A 1.339(5) .
C18A N6A 1.331(5) .
C18A N5A 1.343(5) .
C1B N1B 1.334(6) .
C1B C2B 1.374(6) .
C2B C3B 1.385(6) .
C3B C4B 1.384(6) .
C3B C16B 1.483(6) .
C4B C5B 1.377(6) .
C5B N1B 1.337(6) .
C6B N2B 1.339(6) .
C6B C7B 1.375(6) .
C7B C8B 1.385(6) .
C8B C9B 1.387(6) .
C8B C17B 1.482(6) .
C9B C10B 1.362(6) .
C10B N2B 1.343(6) .
C11B N3B 1.342(6) .
C11B C12B 1.380(6) .
C12B C13B 1.388(6) .
C13B C14B 1.387(6) .
C13B C18B 1.485(6) .
C14B C15B 1.379(6) .
C15B N3B 1.345(6) .
C16B N6B 1.333(5) .
C16B N4B 1.335(5) .
C17B N4B 1.328(5) .
C17B N5B 1.335(5) .
C18B N6B 1.332(5) .
C18B N5B 1.334(5) .
C1C C2C 1.495(6) .
C2C N1C 1.362(5) .
C2C C3C 1.385(6) .
C3C C4C 1.393(6) .
C4C C5C 1.384(6) .
C4C C11C 1.479(6) .
C5C C6C 1.383(6) .
C6C N1C 1.350(5) .
C6C C7C 1.493(6) .
C8C C9C 1.493(6) .
C9C N2C 1.344(6) .
C9C C10C 1.383(6) .
C10C C11C 1.383(6) .
C11C C12C 1.387(6) .
C12C C13C 1.374(6) .
C13C N2C 1.365(6) .
C13C C14C 1.494(6) .
C1D C2D 1.504(7) .
C2D N1D 1.355(6) .
C2D C3D 1.381(6) .
C3D C4D 1.387(6) .
C4D C5D 1.384(6) .
C4D C11D 1.475(6) .
C5D C6D 1.391(6) .
C6D N1D 1.351(6) .
C6D C7D 1.489(7) .
C8D C9D 1.491(6) .
C9D N2D 1.348(5) .
C9D C10D 1.388(6) .
C10D C11D 1.400(6) .
C11D C12D 1.383(6) .
C12D C13D 1.383(7) .
C13D N2D 1.358(6) .
C13D C14D 1.492(7) .
C1E C2E 1.497(6) .
C2E N1E 1.351(6) .
C2E C3E 1.379(6) .
C3E C4E 1.387(6) .
C4E C5E 1.384(6) .
C4E C11E 1.478(6) .
C5E C6E 1.377(6) .
C6E N1E 1.354(6) .
C6E C7E 1.490(7) .
C8E C9E 1.489(6) .
C9E N2E 1.351(5) .
C9E C10E 1.385(6) .
C10E C11E 1.383(6) .
C11E C12E 1.383(6) .
C12E C13E 1.377(6) .
C13E N2E 1.362(5) .
C13E C14E 1.493(6) .
C1F N1F 1.479(6) .
C1F C2F 1.505(7) .
C2F N2F 1.489(6) .
C1G C2G 1.439(9) .
C1G N1G 1.480(7) .
C2G N2G 1.469(7) .
C1H N1H 1.476(6) .
C1H C2H 1.505(7) .
C2H N2H 1.493(6) .
C1I C2I 1.478(9) .
C1I N1I 1.494(7) .
C2I N2I 1.453(8) .
C1J N1J 1.490(6) .
C1J C2J 1.497(8) .
C2J N2J 1.475(6) .
C1K N1K 1.479(6) .
C1K C2K 1.521(7) .
C2K N2K 1.475(6) .
C1L C2L 1.500(8) .
C2L N1L 1.298(7) .
C2L C3L 1.405(8) .
C3L C4L 1.357(8) .
C4L O1L 1.293(6) .
C4L C5L 1.495(8) .
C6L C7L 1.502(8) .
C7L O2L 1.293(6) .
C7L C8L 1.367(8) .
C8L C9L 1.408(8) .
C9L N2L 1.313(6) .
C9L C10L 1.501(8) .
C11L N2L 1.456(7) .
C11L C12L 1.502(8) .
C12L N1L 1.454(7) .
C1M C2M 1.511(7) .
C2M N1M 1.314(6) .
C2M C3M 1.402(8) .
C3M C4M 1.361(8) .
C4M O1M 1.291(6) .
C4M C5M 1.514(7) .
C6M C7M 1.500(7) .
C7M O2M 1.300(6) .
C7M C8M 1.360(7) .
C8M C9M 1.414(7) .
C9M N2M 1.304(6) .
C9M C10M 1.508(7) .
C11M N2M 1.470(7) .
C11M C12M 1.481(8) .
C12M N1M 1.463(7) .
N100 O102 1.230(5) .
N100 O101 1.239(5) .
N100 O100 1.268(5) .
N110 O112 1.236(7) .
N110 O110 1.240(7) .
N110 O111 1.247(7) .
N120 O120 1.232(8) .
N120 O121 1.252(7) .
N120 O122 1.268(7) .
N130 O131 1.243(7) .
N130 O130 1.242(7) .
N130 O132 1.262(7) .
N140 O140 1.213(7) .
N140 O142 1.223(6) .
N140 O141 1.245(6) .
N150 O151 1.220(7) .
N150 O150 1.227(7) .
N150 O152 1.259(7) .
N160 O162 1.182(8) .
N160 O161 1.186(8) .
N160 O160 1.201(7) .
N170 O172 1.186(13) 4_576
N170 O171 1.237(15) 4_576
N170 O170 1.252(14) 4_576
O170 N170 1.252(14) 4_575
O171 N170 1.237(15) 4_575
O172 N170 1.186(13) 4_575
N180 O180 1.230(12) .
N180 O182 1.253(9) .
N180 O181 1.255(7) .
N190 O192 1.166(8) .
N190 O191 1.226(8) .
N190 O190 1.260(7) .
N200 O202 1.171(7) .
N200 O200 1.211(9) .
N200 O201 1.248(8) .
N210 O212 1.219(8) .
N210 O210 1.239(8) .
N210 O211 1.247(8) .

loop_
_geom_torsion_atom_site_label_1
_geom_torsion_atom_site_label_2
_geom_torsion_atom_site_label_3
_geom_torsion_atom_site_label_4
_geom_torsion
N1A C1A C2A C3A 0.7(7)
C1A C2A C3A C4A -1.6(6)
C1A C2A C3A C16A 176.6(4)
C2A C3A C4A C5A 2.2(6)
C16A C3A C4A C5A -176.0(4)
C3A C4A C5A N1A -1.8(7)
N2A C6A C7A C8A -0.5(7)
C6A C7A C8A C9A -2.1(6)
C6A C7A C8A C17A 175.0(4)
C7A C8A C9A C10A 3.0(6)
C17A C8A C9A C10A -174.0(4)
C8A C9A C10A N2A -1.5(7)
N3A C11A C12A C13A -1.8(7)
C11A C12A C13A C14A 3.4(7)
C11A C12A C13A C18A -176.8(4)
C12A C13A C14A C15A -1.6(6)
C18A C13A C14A C15A 178.7(4)
C13A C14A C15A N3A -2.0(7)
C2A C3A C16A N4A 2.8(6)
C4A C3A C16A N4A -179.0(4)
C2A C3A C16A N6A -172.8(4)
C4A C3A C16A N6A 5.3(6)
C9A C8A C17A N5A 169.9(4)
C7A C8A C17A N5A -7.0(6)
C9A C8A C17A N4A -6.4(6)
C7A C8A C17A N4A 176.7(4)
C14A C13A C18A N6A 173.1(4)
C12A C13A C18A N6A -6.7(6)
C14A C13A C18A N5A -4.2(6)
C12A C13A C18A N5A 176.0(4)
N1B C1B C2B C3B -0.2(7)
C1B C2B C3B C4B 3.5(7)
C1B C2B C3B C16B -178.3(4)
C2B C3B C4B C5B -3.6(7)
C16B C3B C4B C5B 178.3(4)
C3B C4B C5B N1B 0.4(7)
N2B C6B C7B C8B 0.3(7)
C6B C7B C8B C9B -0.9(6)
C6B C7B C8B C17B 179.3(4)
C7B C8B C9B C10B 1.1(7)
C17B C8B C9B C10B -179.1(4)
C8B C9B C10B N2B -0.6(7)
N3B C11B C12B C13B -0.6(7)
C11B C12B C13B C14B 1.2(6)
C11B C12B C13B C18B 179.8(4)
C12B C13B C14B C15B -0.1(7)
C18B C13B C14B C15B -178.7(4)
C13B C14B C15B N3B -1.8(7)
C4B C3B C16B N6B -3.9(6)
C2B C3B C16B N6B 178.0(4)
C4B C3B C16B N4B 175.6(4)
C2B C3B C16B N4B -2.5(6)
C7B C8B C17B N4B 179.3(4)
C9B C8B C17B N4B -0.5(6)
C7B C8B C17B N5B -2.3(6)
C9B C8B C17B N5B 177.9(4)
C14B C13B C18B N6B 167.4(4)
C12B C13B C18B N6B -11.2(6)
C14B C13B C18B N5B -10.6(6)
C12B C13B C18B N5B 170.8(4)
N1C C2C C3C C4C -0.4(6)
C1C C2C C3C C4C -179.3(4)
C2C C3C C4C C5C 0.2(7)
C2C C3C C4C C11C 177.0(4)
C3C C4C C5C C6C 0.8(7)
C11C C4C C5C C6C -175.9(4)
C4C C5C C6C N1C -1.8(6)
C4C C5C C6C C7C 174.1(4)
N2C C9C C10C C11C -0.8(7)
C8C C9C C10C C11C 179.1(4)
C9C C10C C11C C12C 2.1(7)
C9C C10C C11C C4C -174.8(4)
C5C C4C C11C C10C 142.0(5)
C3C C4C C11C C10C -34.6(7)
C5C C4C C11C C12C -34.7(6)
C3C C4C C11C C12C 148.6(5)
C10C C11C C12C C13C -1.6(7)
C4C C11C C12C C13C 175.3(4)
C11C C12C C13C N2C -0.2(7)
C11C C12C C13C C14C -177.2(4)
N1D C2D C3D C4D -2.1(7)
C1D C2D C3D C4D 179.1(4)
C2D C3D C4D C5D 2.3(6)
C2D C3D C4D C11D -178.6(4)
C3D C4D C5D C6D 0.6(6)
C11D C4D C5D C6D -178.4(4)
C4D C5D C6D N1D -3.9(7)
C4D C5D C6D C7D 172.3(4)
N2D C9D C10D C11D -0.5(7)
C8D C9D C10D C11D 179.4(4)
C9D C10D C11D C12D -1.4(6)
C9D C10D C11D C4D 177.9(4)
C5D C4D C11D C12D -30.7(7)
C3D C4D C11D C12D 150.3(5)
C5D C4D C11D C10D 150.0(4)
C3D C4D C11D C10D -29.0(6)
C10D C11D C12D C13D 2.0(7)
C4D C11D C12D C13D -177.3(4)
C11D C12D C13D N2D -0.7(7)
C11D C12D C13D C14D 178.8(5)
N1E C2E C3E C4E -0.5(7)
C1E C2E C3E C4E 178.5(4)
C2E C3E C4E C5E 2.1(7)
C2E C3E C4E C11E -179.0(4)
C3E C4E C5E C6E -1.3(7)
C11E C4E C5E C6E 179.9(4)
C4E C5E C6E N1E -1.1(7)
C4E C5E C6E C7E 179.0(5)
N2E C9E C10E C11E -2.5(6)
C8E C9E C10E C11E 174.6(4)
C9E C10E C11E C12E 1.4(6)
C9E C10E C11E C4E 179.9(4)
C5E C4E C11E C12E -47.7(6)
C3E C4E C11E C12E 133.4(5)
C5E C4E C11E C10E 133.8(5)
C3E C4E C11E C10E -45.0(6)
C10E C11E C12E C13E 0.0(6)
C4E C11E C12E C13E -178.4(4)
C11E C12E C13E N2E -0.5(6)
C11E C12E C13E C14E -179.6(4)
N1F C1F C2F N2F 52.3(6)
N1G C1G C2G N2G -47.1(8)
N1H C1H C2H N2H 51.7(5)
N1I C1I C2I N2I 47.2(8)
N1J C1J C2J N2J 53.1(6)
N1K C1K C2K N2K -50.9(6)
N1L C2L C3L C4L 4.7(8)
C1L C2L C3L C4L -174.5(5)
C2L C3L C4L O1L -0.6(9)
C2L C3L C4L C5L -179.4(5)
O2L C7L C8L C9L -5.1(8)
C6L C7L C8L C9L 174.2(5)
C7L C8L C9L N2L 7.1(8)
C7L C8L C9L C10L -173.2(5)
N2L C11L C12L N1L -34.9(6)
N1M C2M C3M C4M 2.3(8)
C1M C2M C3M C4M -176.7(5)
C2M C3M C4M O1M 0.1(8)
C2M C3M C4M C5M 179.9(5)
O2M C7M C8M C9M -0.5(8)
C6M C7M C8M C9M 179.4(5)
C7M C8M C9M N2M 1.8(8)
C7M C8M C9M C10M -178.0(5)
N2M C11M C12M N1M -29.3(6)
C4A C5A N1A C1A 0.8(6)
C4A C5A N1A Pd1 -177.0(3)
C2A C1A N1A C5A -0.2(7)
C2A C1A N1A Pd1 177.6(3)
N2F Pd1 N1A C5A -125(3)
N1F Pd1 N1A C5A -70.8(3)
N1C Pd1 N1A C5A 107.2(3)
N2F Pd1 N1A C1A 58(3)
N1F Pd1 N1A C1A 111.5(3)
N1C Pd1 N1A C1A -70.5(3)
C7A C6A N2A C10A 2.1(7)
C7A C6A N2A Pd2 -179.0(3)
C9A C10A N2A C6A -1.1(7)
C9A C10A N2A Pd2 180.0(3)
N2G Pd2 N2A C6A 139(2)
N1G Pd2 N2A C6A 99.0(4)
N1D Pd2 N2A C6A -77.4(4)
N2G Pd2 N2A C10A -42(2)
N1G Pd2 N2A C10A -82.2(3)
N1D Pd2 N2A C10A 101.4(3)
C14A C15A N3A C11A 3.7(7)
C14A C15A N3A Pd3 -167.4(3)
C12A C11A N3A C15A -1.8(7)
C12A C11A N3A Pd3 169.5(4)
N2H Pd3 N3A C15A -67(3)
N1H Pd3 N3A C15A -68.0(4)
N1E Pd3 N3A C15A 110.4(4)
N2H Pd3 N3A C11A 122(3)
N1H Pd3 N3A C11A 120.9(4)
N1E Pd3 N3A C11A -60.6(3)
N6A C16A N4A C17A -0.9(6)
C3A C16A N4A C17A -176.1(3)
N5A C17A N4A C16A 1.0(6)
C8A C17A N4A C16A 176.9(3)
N4A C17A N5A C18A -0.6(6)
C8A C17A N5A C18A -176.5(3)
N6A C18A N5A C17A 0.0(6)
C13A C18A N5A C17A 177.0(3)
N5A C18A N6A C16A 0.1(6)
C13A C18A N6A C16A -176.9(3)
N4A C16A N6A C18A 0.3(6)
C3A C16A N6A C18A 175.6(3)
C2B C1B N1B C5B -3.0(7)
C2B C1B N1B Pd4 166.6(4)
C4B C5B N1B C1B 2.9(7)
C4B C5B N1B Pd4 -166.1(3)
N2I Pd4 N1B C1B -172(19)
N1I Pd4 N1B C1B 119.6(3)
N2C Pd4 N1B C1B -60.1(3)
N2I Pd4 N1B C5B -3(7)
N1I Pd4 N1B C5B -71.2(4)
N2C Pd4 N1B C5B 109.1(4)
C7B C6B N2B C10B 0.3(6)
C7B C6B N2B Pd6 -178.6(3)
C9B C10B N2B C6B -0.1(7)
C9B C10B N2B Pd6 178.8(4)
N2J Pd6 N2B C6B 112(2)
N1J Pd6 N2B C6B 118.5(4)
N2E Pd6 N2B C6B -64.9(4)
N2J Pd6 N2B C10B -67(2)
N1J Pd6 N2B C10B -60.4(3)
N2E Pd6 N2B C10B 116.2(3)
C12B C11B N3B C15B -1.2(7)
C12B C11B N3B Pd5 175.3(3)
C14B C15B N3B C11B 2.4(7)
C14B C15B N3B Pd5 -174.3(4)
N2K Pd5 N3B C11B 147.7(15)
N1K Pd5 N3B C11B 102.0(4)
N2D Pd5 N3B C11B -74.4(4)
N2K Pd5 N3B C15B -35.8(18)
N1K Pd5 N3B C15B -81.5(3)
N2D Pd5 N3B C15B 102.1(3)
N5B C17B N4B C16B 0.7(6)
C8B C17B N4B C16B 179.0(3)
N6B C16B N4B C17B 1.1(6)
C3B C16B N4B C17B -178.4(4)
N4B C17B N5B C18B -1.5(6)
C8B C17B N5B C18B -179.7(4)
N6B C18B N5B C17B 0.7(6)
C13B C18B N5B C17B 178.5(3)
N5B C18B N6B C16B 0.8(6)
C13B C18B N6B C16B -177.0(3)
N4B C16B N6B C18B -1.7(6)
C3B C16B N6B C18B 177.7(4)
C5C C6C N1C C2C 1.6(6)
C7C C6C N1C C2C -174.4(4)
C5C C6C N1C Pd1 -178.1(3)
C7C C6C N1C Pd1 5.9(5)
C3C C2C N1C C6C -0.5(6)
C1C C2C N1C C6C 178.4(4)
C3C C2C N1C Pd1 179.2(3)
C1C C2C N1C Pd1 -1.9(5)
N2F Pd1 N1C C6C -82.4(3)
N1F Pd1 N1C C6C -109.2(18)
N1A Pd1 N1C C6C 95.3(3)
N2F Pd1 N1C C2C 97.9(3)
N1F Pd1 N1C C2C 71.2(19)
N1A Pd1 N1C C2C -84.3(3)
C10C C9C N2C C13C -1.0(6)
C8C C9C N2C C13C 179.1(4)
C10C C9C N2C Pd4 -178.4(3)
C8C C9C N2C Pd4 1.7(6)
C12C C13C N2C C9C 1.5(6)
C14C C13C N2C C9C 178.6(4)
C12C C13C N2C Pd4 179.0(3)
C14C C13C N2C Pd4 -4.0(5)
N2I Pd4 N2C C9C -80.2(3)
N1B Pd4 N2C C9C 101.1(3)
N1I Pd4 N2C C9C -74(4)
N2I Pd4 N2C C13C 102.5(3)
N1B Pd4 N2C C13C -76.2(3)
N1I Pd4 N2C C13C 109(4)
C5D C6D N1D C2D 4.1(6)
C7D C6D N1D C2D -172.1(4)
C5D C6D N1D Pd2 -171.1(3)
C7D C6D N1D Pd2 12.7(5)
C3D C2D N1D C6D -1.2(6)
C1D C2D N1D C6D 177.6(4)
C3D C2D N1D Pd2 174.0(3)
C1D C2D N1D Pd2 -7.2(5)
N2G Pd2 N1D C6D -92.7(3)
N2A Pd2 N1D C6D 89.9(3)
N1G Pd2 N1D C6D -35(2)
N2G Pd2 N1D C2D 92.1(3)
N2A Pd2 N1D C2D -85.3(3)
N1G Pd2 N1D C2D 150(2)
C10D C9D N2D C13D 1.9(6)
C8D C9D N2D C13D -178.0(4)
C10D C9D N2D Pd5 -176.9(3)
C8D C9D N2D Pd5 3.3(5)
C12D C13D N2D C9D -1.3(6)
C14D C13D N2D C9D 179.2(5)
C12D C13D N2D Pd5 177.4(3)
C14D C13D N2D Pd5 -2.1(6)
N2K Pd5 N2D C9D -93.3(3)
N1K Pd5 N2D C9D -41(2)
N3B Pd5 N2D C9D 90.4(3)
N2K Pd5 N2D C13D 88.0(3)
N1K Pd5 N2D C13D 140.0(18)
N3B Pd5 N2D C13D -88.3(3)
C3E C2E N1E C6E -1.9(6)
C1E C2E N1E C6E 179.1(4)
C3E C2E N1E Pd3 172.3(3)
C1E C2E N1E Pd3 -6.8(5)
C5E C6E N1E C2E 2.7(7)
C7E C6E N1E C2E -177.4(4)
C5E C6E N1E Pd3 -171.3(3)
C7E C6E N1E Pd3 8.5(6)
N2H Pd3 N1E C2E 108.5(3)
N1H Pd3 N1E C2E 50(5)
N3A Pd3 N1E C2E -71.3(3)
N2H Pd3 N1E C6E -77.5(4)
N1H Pd3 N1E C6E -136(5)
N3A Pd3 N1E C6E 102.7(3)
C10E C9E N2E C13E 2.0(6)
C8E C9E N2E C13E -175.1(4)
C10E C9E N2E Pd6 177.5(3)
C8E C9E N2E Pd6 0.4(5)
C12E C13E N2E C9E -0.6(6)
C14E C13E N2E C9E 178.6(4)
C12E C13E N2E Pd6 -176.1(3)
C14E C13E N2E Pd6 3.0(5)
N2J Pd6 N2E C9E -84.5(3)
N1J Pd6 N2E C9E -116.1(13)
N2B Pd6 N2E C9E 95.2(3)
N2J Pd6 N2E C13E 91.0(3)
N1J Pd6 N2E C13E 59.5(14)
N2B Pd6 N2E C13E -89.2(3)
C2F C1F N1F Pd1 -43.4(5)
N2F Pd1 N1F C1F 18.4(3)
N1A Pd1 N1F C1F -159.2(3)
N1C Pd1 N1F C1F 45(2)
C1F C2F N2F Pd1 -36.1(5)
N1F Pd1 N2F C2F 10.2(3)
N1A Pd1 N2F C2F 64(3)
N1C Pd1 N2F C2F -167.7(3)
C2G C1G N1G Pd2 32.2(7)
N2G Pd2 N1G C1G -8.7(4)
N2A Pd2 N1G C1G 168.4(4)
N1D Pd2 N1G C1G -67(2)
C1G C2G N2G Pd2 38.7(7)
N2A Pd2 N2G C2G -56(2)
N1G Pd2 N2G C2G -15.6(4)
N1D Pd2 N2G C2G 160.7(4)
C2H C1H N1H Pd3 -35.8(5)
N2H Pd3 N1H C1H 9.7(3)
N3A Pd3 N1H C1H -170.4(3)
N1E Pd3 N1H C1H 68(5)
C1H C2H N2H Pd3 -43.6(5)
N1H Pd3 N2H C2H 18.9(3)
N3A Pd3 N2H C2H 17(3)
N1E Pd3 N2H C2H -159.5(3)
C2I C1I N1I Pd4 -32.3(7)
N2I Pd4 N1I C1I 9.0(4)
N1B Pd4 N1I C1I -172.4(4)
N2C Pd4 N1I C1I 2(4)
C1I C2I N2I Pd4 -38.3(7)
N1B Pd4 N2I C2I -52(7)
N1I Pd4 N2I C2I 16.0(5)
N2C Pd4 N2I C2I -164.3(5)
C2J C1J N1J Pd6 -36.6(5)
N2J Pd6 N1J C1J 10.1(4)
N2B Pd6 N1J C1J -169.4(4)
N2E Pd6 N1J C1J 41.9(15)
C1J C2J N2J Pd6 -44.1(5)
N1J Pd6 N2J C2J 18.8(3)
N2B Pd6 N2J C2J 25(2)
N2E Pd6 N2J C2J -157.8(3)
C2K C1K N1K Pd5 36.4(5)
N2K Pd5 N1K C1K -11.3(3)
N3B Pd5 N1K C1K 164.6(3)
N2D Pd5 N1K C1K -64(2)
C1K C2K N2K Pd5 41.2(5)
N1K Pd5 N2K C2K -17.0(3)
N3B Pd5 N2K C2K -63.1(17)
N2D Pd5 N2K C2K 159.2(3)
C3L C2L N1L C12L -173.6(5)
C1L C2L N1L C12L 5.5(7)
C3L C2L N1L Ni1L -1.3(7)
C1L C2L N1L Ni1L 177.9(4)
C11L C12L N1L C2L -158.5(5)
C11L C12L N1L Ni1L 28.1(6)
O2L Ni1L N1L C2L -39(4)
N2L Ni1L N1L C2L 176.5(4)
O1L Ni1L N1L C2L -3.6(4)
O2L Ni1L N1L C12L 134(4)
N2L Ni1L N1L C12L -10.6(4)
O1L Ni1L N1L C12L 169.3(4)
C8L C9L N2L C11L -174.7(5)
C10L C9L N2L C11L 5.5(7)
C8L C9L N2L Ni1L -4.3(7)
C10L C9L N2L Ni1L 175.9(4)
C12L C11L N2L C9L -161.0(5)
C12L C11L N2L Ni1L 27.4(5)
O2L Ni1L N2L C9L 0.4(4)
O1L Ni1L N2L C9L 5(12)
N1L Ni1L N2L C9L 178.9(4)
O2L Ni1L N2L C11L 171.3(3)
O1L Ni1L N2L C11L 176(100)
N1L Ni1L N2L C11L -10.2(4)
C3M C2M N1M C12M -174.6(5)
C1M C2M N1M C12M 4.4(7)
C3M C2M N1M Ni1M 2.0(7)
C1M C2M N1M Ni1M -178.9(3)
C11M C12M N1M C2M -159.1(5)
C11M C12M N1M Ni1M 23.9(6)
N2M Ni1M N1M C2M 174.0(4)
O1M Ni1M N1M C2M -5.9(4)
O2M Ni1M N1M C2M -42(5)
N2M Ni1M N1M C12M -9.1(3)
O1M Ni1M N1M C12M 170.9(3)
O2M Ni1M N1M C12M 135(5)
C8M C9M N2M C11M -173.7(5)
C10M C9M N2M C11M 6.0(7)
C8M C9M N2M Ni1M -2.0(7)
C10M C9M N2M Ni1M 177.8(4)
C12M C11M N2M C9M -164.0(5)
C12M C11M N2M Ni1M 23.1(6)
O1M Ni1M N2M C9M -1(5)
N1M Ni1M N2M C9M 179.7(4)
O2M Ni1M N2M C9M 0.9(4)
O1M Ni1M N2M C11M 171(32)
N1M Ni1M N2M C11M -8.2(4)
O2M Ni1M N2M C11M 173.0(4)
C3L C4L O1L Ni1L -6.5(8)
C5L C4L O1L Ni1L 172.4(4)
O2L Ni1L O1L C4L -174.1(4)
N2L Ni1L O1L C4L -179(100)
N1L Ni1L O1L C4L 7.4(4)
C8L C7L O2L Ni1L 0.4(7)
C6L C7L O2L Ni1L -178.8(3)
N2L Ni1L O2L C7L 1.6(4)
O1L Ni1L O2L C7L -178.4(4)
N1L Ni1L O2L C7L -143(4)
C3M C4M O1M Ni1M -6.5(7)
C5M C4M O1M Ni1M 173.6(3)
N2M Ni1M O1M C4M -171(32)
N1M Ni1M O1M C4M 8.1(4)
O2M Ni1M O1M C4M -173.1(4)
C8M C7M O2M Ni1M -0.6(7)
C6M C7M O2M Ni1M 179.5(3)
N2M Ni1M O2M C7M 0.4(4)
O1M Ni1M O2M C7M -179.7(4)
N1M Ni1M O2M C7M -143(5)
